data_7005235
loop_
_publ_author_name
'Ronson, Tanya K.'
'Adams, Harry'
'Harding, Lindsay P.'
'Pope, Simon J. A.'
'Sykes, Daniel'
'Faulkner, Stephen'
'Ward, Michael D.'

_publ_section_title
;
 Polynuclear lanthanide complexes of a series of bridging ligands
 containing two tridentate N,N',O-donor units: structures and
 luminescence properties.
;
_journal_issue 10
_journal_name_full 'Dalton transactions (Cambridge, England : 2003)'
_journal_page_first 1006
_journal_page_last 1022
_journal_paper_doi 10.1039/b618258e
_journal_year 2007
_chemical_formula_sum 'C74 H98 Cl5 La2 N21 O39'
_chemical_formula_weight 2360.80
_chemical_name_systematic
;
?
;
_space_group_IT_number 14
_symmetry_cell_setting monoclinic
_symmetry_space_group_name_Hall '-P 2ybc'
_symmetry_space_group_name_H-M 'P 1 21/c 1'
_atom_sites_solution_hydrogens geom
_atom_sites_solution_primary direct
_atom_sites_solution_secondary difmap
_audit_creation_method SHELXL-97
_cell_angle_alpha 90.00
_cell_angle_beta 97.066(5)
_cell_angle_gamma 90.00
_cell_formula_units_Z 4
_cell_length_a 15.3123(12)
_cell_length_b 18.8994(16)
_cell_length_c 34.341(3)
_cell_measurement_reflns_used 8157
_cell_measurement_temperature 150(2)
_cell_measurement_theta_max 25.68
_cell_measurement_theta_min 2.59
_cell_volume 9862.6(14)
_computing_cell_refinement 'Bruker SMART'
_computing_data_collection 'Bruker SMART'
_computing_data_reduction 'Bruker SAINT'
_computing_molecular_graphics 'Bruker SHELXTL'
_computing_publication_material 'Bruker SHELXTL'
_computing_structure_refinement 'SHELXL-97 (Sheldrick, 1997)'
_computing_structure_solution 'SHELXS-97 (Sheldrick, 1990)'
_diffrn_ambient_temperature 150(2)
_diffrn_measured_fraction_theta_full 0.995
_diffrn_measured_fraction_theta_max 0.995
_diffrn_measurement_device_type 'BRUKER SMART 4000 CCD area detector'
_diffrn_measurement_method 'phi and omega scans'
_diffrn_radiation_monochromator graphite
_diffrn_radiation_source 'fine-focus sealed tube'
_diffrn_radiation_type MoK\a
_diffrn_radiation_wavelength 0.71073
_diffrn_reflns_av_R_equivalents 0.0573
_diffrn_reflns_av_sigmaI/netI 0.0726
_diffrn_reflns_limit_h_max 18
_diffrn_reflns_limit_h_min -17
_diffrn_reflns_limit_k_max 16
_diffrn_reflns_limit_k_min -22
_diffrn_reflns_limit_l_max 39
_diffrn_reflns_limit_l_min -40
_diffrn_reflns_number 93382
_diffrn_reflns_theta_full 25.00
_diffrn_reflns_theta_max 25.00
_diffrn_reflns_theta_min 1.19
_exptl_absorpt_coefficient_mu 1.086
_exptl_absorpt_correction_T_max 0.9578
_exptl_absorpt_correction_T_min 0.7294
_exptl_absorpt_correction_type multi-scan
_exptl_absorpt_process_details SADABS
_exptl_crystal_colour colourless
_exptl_crystal_density_diffrn 1.590
_exptl_crystal_density_method 'not measured'
_exptl_crystal_description plate
_exptl_crystal_F_000 4800
_exptl_crystal_size_max 0.31
_exptl_crystal_size_mid 0.21
_exptl_crystal_size_min 0.04
_refine_diff_density_max 2.898
_refine_diff_density_min -1.738
_refine_diff_density_rms 0.212
_refine_ls_extinction_method none
_refine_ls_goodness_of_fit_ref 1.138
_refine_ls_hydrogen_treatment constr
_refine_ls_matrix_type full
_refine_ls_number_parameters 1190
_refine_ls_number_reflns 17276
_refine_ls_number_restraints 35
_refine_ls_restrained_S_all 1.147
_refine_ls_R_factor_all 0.1284
_refine_ls_R_factor_gt 0.0831
_refine_ls_shift/su_max 0.001
_refine_ls_shift/su_mean 0.000
_refine_ls_structure_factor_coef Fsqd
_refine_ls_weighting_details 'calc w=1/[\s^2^(Fo^2^)+(0.0730P)^2^+158.2698P] where P=(Fo^2^+2Fc^2^)/3'
_refine_ls_weighting_scheme calc
_refine_ls_wR_factor_gt 0.1987
_refine_ls_wR_factor_ref 0.2343
_reflns_number_gt 11904
_reflns_number_total 17276
_reflns_threshold_expression >2sigma(I)
_cod_data_source_file b618258e.txt
_cod_data_source_block imw739
_cod_depositor_comments
;
The following automatic conversions were performed:
'_symmetry_cell_setting' value 'Monoclinic' changed to 'monoclinic'
according to '/home/saulius/struct/CIF-dictionaries/cif_core.dic'
dictionary named 'cif_core.dic' version 2.4.1 from 2010-06-29.

Automatic conversion script
Id: cif_fix_enum 1527 2010-12-29 10:47:43Z saulius 
;
_cod_original_cell_volume 9862.7(14)
_cod_original_sg_symbol_H-M P2(1)/c
_cod_database_code 7005235

loop_
_symmetry_equiv_pos_as_xyz
'x, y, z'
'-x, y+1/2, -z+1/2'
'-x, -y, -z'
'x, -y-1/2, z-1/2'

loop_
_atom_site_label
_atom_site_type_symbol
_atom_site_fract_x
_atom_site_fract_y
_atom_site_fract_z
_atom_site_U_iso_or_equiv
_atom_site_adp_type
_atom_site_occupancy
_atom_site_symmetry_multiplicity
_atom_site_calc_flag
_atom_site_refinement_flags
_atom_site_disorder_assembly
_atom_site_disorder_group
La1 La 0.16152(4) 0.07691(3) 0.395049(17) 0.02123(16) Uani 1 1 d . . .
La2 La 0.19730(4) 0.44233(3) 0.409242(19) 0.02917(18) Uani 1 1 d . . .
O1 O 0.2773(4) -0.0002(3) 0.4250(2) 0.0258(16) Uani 1 1 d . . .
O2 O 0.2628(6) 0.5193(4) 0.3624(3) 0.046(2) Uani 1 1 d . B .
O3 O 0.0505(4) 0.0981(4) 0.3356(2) 0.0279(16) Uani 1 1 d . . .
O4 O 0.0742(5) 0.4246(4) 0.3544(2) 0.0352(18) Uani 1 1 d . B .
O5 O 0.2235(5) 0.3968(4) 0.4795(2) 0.0336(18) Uani 1 1 d . B .
O6 O 0.1822(4) 0.1134(4) 0.4670(2) 0.0263(16) Uani 1 1 d . . .
O7 O 0.1538(5) 0.3188(4) 0.4110(2) 0.0304(17) Uani 1 1 d . B .
O8 O 0.1410(5) 0.2041(4) 0.3973(2) 0.0290(17) Uani 1 1 d . B .
N1 N 0.3336(5) -0.1087(4) 0.4359(3) 0.030(2) Uani 1 1 d . . .
N2 N 0.1186(5) -0.0367(4) 0.4357(2) 0.0256(19) Uani 1 1 d . . .
N3 N -0.0079(5) 0.0657(4) 0.4121(2) 0.0246(19) Uani 1 1 d . . .
N4 N -0.0858(5) 0.0953(4) 0.3973(3) 0.0256(19) Uani 1 1 d . . .
N5 N -0.0155(6) 0.4418(4) 0.4558(3) 0.030(2) Uani 1 1 d . . .
N6 N 0.0416(6) 0.4739(5) 0.4346(2) 0.028(2) Uani 1 1 d . B .
N7 N 0.1286(6) 0.5715(5) 0.3920(3) 0.033(2) Uani 1 1 d . B .
N9 N 0.0174(6) 0.0499(5) 0.2755(3) 0.030(2) Uani 1 1 d . . .
N8 N 0.3186(7) 0.6222(5) 0.3469(3) 0.050(3) Uani 1 1 d . . .
N10 N 0.2185(5) 0.1155(4) 0.3254(2) 0.0253(19) Uani 1 1 d . . .
N11 N 0.3306(5) 0.1296(4) 0.3941(2) 0.0241(19) Uani 1 1 d . . .
N12 N 0.4043(5) 0.1284(4) 0.4202(3) 0.027(2) Uani 1 1 d . . .
N13 N 0.4382(6) 0.3882(5) 0.4326(3) 0.034(2) Uani 1 1 d . . .
N14 N 0.3648(6) 0.3873(5) 0.4070(3) 0.034(2) Uani 1 1 d . B .
N15 N 0.2367(6) 0.3764(5) 0.3450(3) 0.035(2) Uani 1 1 d . B .
N16 N 0.0147(7) 0.3345(5) 0.3175(3) 0.042(3) Uani 1 1 d . . .
C1 C -0.0505(7) 0.2680(5) 0.4276(3) 0.026(2) Uani 1 1 d . B .
H1 H 0.0075 0.2654 0.4205 0.031 Uiso 1 1 calc R . .
C2 C -0.0698(7) 0.3186(5) 0.4546(3) 0.029(2) Uani 1 1 d . . .
C3 C -0.1542(9) 0.3205(6) 0.4659(4) 0.044(3) Uani 1 1 d . B .
H3 H -0.1681 0.3537 0.4850 0.052 Uiso 1 1 calc R . .
C4 C -0.2176(8) 0.2733(6) 0.4492(4) 0.046(3) Uani 1 1 d . . .
H4 H -0.2749 0.2742 0.4570 0.056 Uiso 1 1 calc R B .
C5 C -0.1987(7) 0.2259(5) 0.4218(4) 0.034(3) Uani 1 1 d . B .
H5 H -0.2438 0.1956 0.4099 0.041 Uiso 1 1 calc R . .
C6 C -0.1148(6) 0.2208(5) 0.4107(3) 0.025(2) Uani 1 1 d . . .
C7 C -0.0922(7) 0.1673(5) 0.3817(3) 0.030(2) Uani 1 1 d . B .
H7A H -0.1377 0.1684 0.3586 0.036 Uiso 1 1 calc R . .
H7B H -0.0353 0.1804 0.3728 0.036 Uiso 1 1 calc R . .
C8 C -0.1545(6) 0.0535(5) 0.4033(3) 0.028(2) Uani 1 1 d . . .
H8 H -0.2149 0.0631 0.3952 0.033 Uiso 1 1 calc R . .
C9 C -0.1213(7) -0.0047(5) 0.4231(3) 0.029(2) Uani 1 1 d . . .
H9 H -0.1534 -0.0435 0.4317 0.034 Uiso 1 1 calc R . .
C10 C -0.0306(6) 0.0042(5) 0.4282(3) 0.024(2) Uani 1 1 d . . .
C11 C 0.0362(7) -0.0434(5) 0.4464(3) 0.026(2) Uani 1 1 d . . .
C12 C 0.0185(7) -0.0943(6) 0.4733(3) 0.035(3) Uani 1 1 d . . .
H12 H -0.0396 -0.0996 0.4799 0.042 Uiso 1 1 calc R . .
C13 C 0.0850(7) -0.1373(6) 0.4906(3) 0.035(3) Uani 1 1 d . . .
H13 H 0.0740 -0.1710 0.5099 0.042 Uiso 1 1 calc R . .
C14 C 0.1682(7) -0.1301(6) 0.4792(3) 0.029(2) Uani 1 1 d . . .
H14 H 0.2153 -0.1590 0.4906 0.035 Uiso 1 1 calc R . .
C15 C 0.1819(6) -0.0804(5) 0.4511(3) 0.025(2) Uani 1 1 d . . .
C16 C 0.2689(7) -0.0631(5) 0.4365(3) 0.027(2) Uani 1 1 d . . .
C17 C 0.3292(7) -0.1856(6) 0.4423(4) 0.037(3) Uani 1 1 d . . .
H17A H 0.3552 -0.2104 0.4211 0.044 Uiso 1 1 calc R . .
H17B H 0.2669 -0.2002 0.4410 0.044 Uiso 1 1 calc R . .
C18 C 0.3779(7) -0.2073(6) 0.4817(4) 0.038(3) Uani 1 1 d . . .
H18A H 0.4410 -0.1987 0.4818 0.057 Uiso 1 1 calc R . .
H18B H 0.3679 -0.2577 0.4861 0.057 Uiso 1 1 calc R . .
H18C H 0.3561 -0.1795 0.5026 0.057 Uiso 1 1 calc R . .
C19 C 0.4171(7) -0.0827(6) 0.4234(4) 0.039(3) Uani 1 1 d . . .
H19A H 0.4655 -0.1150 0.4336 0.047 Uiso 1 1 calc R . .
H19B H 0.4305 -0.0353 0.4349 0.047 Uiso 1 1 calc R . .
C20 C 0.4133(9) -0.0779(8) 0.3797(4) 0.058(4) Uani 1 1 d . . .
H20A H 0.4043 -0.1253 0.3683 0.087 Uiso 1 1 calc R . .
H20B H 0.4686 -0.0582 0.3729 0.087 Uiso 1 1 calc R . .
H20C H 0.3643 -0.0472 0.3694 0.087 Uiso 1 1 calc R . .
C21 C 0.0001(7) 0.3697(6) 0.4716(3) 0.032(3) Uani 1 1 d . B .
H21A H 0.0015 0.3709 0.5005 0.039 Uiso 1 1 calc R . .
H21B H 0.0583 0.3529 0.4656 0.039 Uiso 1 1 calc R . .
C22 C -0.0837(8) 0.4846(6) 0.4601(4) 0.040(3) Uani 1 1 d . B .
H22 H -0.1319 0.4733 0.4739 0.049 Uiso 1 1 calc R . .
C23 C -0.0723(7) 0.5466(6) 0.4414(3) 0.035(3) Uani 1 1 d . . .
H23 H -0.1105 0.5864 0.4392 0.042 Uiso 1 1 calc R B .
C24 C 0.0070(7) 0.5393(5) 0.4261(3) 0.027(2) Uani 1 1 d . B .
C25 C 0.0498(7) 0.5899(5) 0.4035(3) 0.030(2) Uani 1 1 d . . .
C26 C 0.0131(9) 0.6556(6) 0.3937(4) 0.043(3) Uani 1 1 d . B .
H26 H -0.0404 0.6691 0.4029 0.052 Uiso 1 1 calc R . .
C27 C 0.0534(9) 0.7005(7) 0.3708(4) 0.049(3) Uani 1 1 d . . .
H27 H 0.0273 0.7448 0.3631 0.059 Uiso 1 1 calc R B .
C28 C 0.1335(9) 0.6810(6) 0.3589(4) 0.046(3) Uani 1 1 d . B .
H28 H 0.1628 0.7119 0.3430 0.056 Uiso 1 1 calc R . .
C29 C 0.1706(8) 0.6158(5) 0.3704(3) 0.033(3) Uani 1 1 d . . .
C30 C 0.2543(9) 0.5849(6) 0.3593(3) 0.041(3) Uani 1 1 d . B .
C31 C 0.3278(10) 0.7014(8) 0.3493(5) 0.066(4) Uani 1 1 d . . .
H31A H 0.2846 0.7206 0.3657 0.079 Uiso 1 1 calc R . .
H31B H 0.3874 0.7136 0.3620 0.079 Uiso 1 1 calc R . .
C32 C 0.3132(11) 0.7354(8) 0.3094(5) 0.070(5) Uani 1 1 d . . .
H32A H 0.3600 0.7208 0.2940 0.104 Uiso 1 1 calc R . .
H32B H 0.3140 0.7870 0.3123 0.104 Uiso 1 1 calc R . .
H32C H 0.2560 0.7206 0.2959 0.104 Uiso 1 1 calc R . .
C33 C 0.3955(10) 0.5848(8) 0.3344(4) 0.061(4) Uiso 1 1 d . . .
H33A H 0.3750 0.5399 0.3214 0.073 Uiso 1 1 calc R . .
H33B H 0.4207 0.6142 0.3147 0.073 Uiso 1 1 calc R . .
C34 C 0.4635(16) 0.5690(14) 0.3657(7) 0.132(9) Uiso 1 1 d . . .
H34A H 0.4838 0.6130 0.3790 0.197 Uiso 1 1 calc R . .
H34B H 0.5129 0.5461 0.3551 0.197 Uiso 1 1 calc R . .
H34C H 0.4403 0.5372 0.3845 0.197 Uiso 1 1 calc R . .
C35 C 0.4126(7) 0.2544(6) 0.4670(3) 0.033(3) Uani 1 1 d . B .
H35 H 0.4192 0.2577 0.4399 0.039 Uiso 1 1 calc R . .
C36 C 0.4183(7) 0.3157(6) 0.4912(4) 0.035(3) Uani 1 1 d . . .
C37 C 0.4085(7) 0.3110(6) 0.5299(3) 0.033(3) Uani 1 1 d . B .
H37 H 0.4134 0.3526 0.5456 0.040 Uiso 1 1 calc R . .
C38 C 0.3914(7) 0.2473(6) 0.5468(4) 0.033(3) Uani 1 1 d . . .
H38 H 0.3836 0.2449 0.5738 0.040 Uiso 1 1 calc R B .
C39 C 0.3859(6) 0.1869(6) 0.5240(3) 0.031(3) Uani 1 1 d . B .
H39 H 0.3743 0.1428 0.5356 0.037 Uiso 1 1 calc R . .
C40 C 0.3971(6) 0.1896(6) 0.4840(3) 0.028(2) Uani 1 1 d . . .
C41 C 0.4004(7) 0.1205(5) 0.4622(3) 0.028(2) Uani 1 1 d . B .
H41A H 0.4526 0.0935 0.4738 0.034 Uiso 1 1 calc R . .
H41B H 0.3475 0.0923 0.4660 0.034 Uiso 1 1 calc R . .
C42 C 0.4788(7) 0.1379(6) 0.4032(4) 0.035(3) Uani 1 1 d . . .
H42 H 0.5373 0.1383 0.4161 0.043 Uiso 1 1 calc R . .
C43 C 0.4534(8) 0.1470(6) 0.3641(4) 0.038(3) Uani 1 1 d . . .
H43 H 0.4902 0.1554 0.3442 0.045 Uiso 1 1 calc R . .
C44 C 0.3616(7) 0.1412(6) 0.3596(3) 0.029(2) Uani 1 1 d . . .
C45 C 0.2978(7) 0.1429(5) 0.3234(3) 0.030(2) Uani 1 1 d . . .
C46 C 0.3222(8) 0.1689(6) 0.2884(3) 0.036(3) Uani 1 1 d . . .
H46 H 0.3804 0.1852 0.2870 0.044 Uiso 1 1 calc R . .
C47 C 0.2600(9) 0.1703(6) 0.2559(4) 0.042(3) Uani 1 1 d . . .
H47 H 0.2740 0.1900 0.2320 0.051 Uiso 1 1 calc R . .
C48 C 0.1767(8) 0.1431(6) 0.2582(3) 0.034(3) Uani 1 1 d . . .
H48 H 0.1330 0.1441 0.2360 0.041 Uiso 1 1 calc R . .
C49 C 0.1585(7) 0.1142(6) 0.2933(3) 0.029(2) Uani 1 1 d . . .
C50 C 0.0712(7) 0.0864(5) 0.3016(3) 0.028(2) Uani 1 1 d . . .
C51 C 0.0395(9) 0.0228(6) 0.2388(3) 0.042(3) Uani 1 1 d . . .
H51A H 0.0293 -0.0289 0.2381 0.050 Uiso 1 1 calc R . .
H51B H 0.1030 0.0308 0.2376 0.050 Uiso 1 1 calc R . .
C52 C -0.0119(9) 0.0556(7) 0.2034(3) 0.048(3) Uani 1 1 d . . .
H52A H -0.0745 0.0444 0.2032 0.073 Uiso 1 1 calc R . .
H52B H 0.0090 0.0367 0.1796 0.073 Uiso 1 1 calc R . .
H52C H -0.0038 0.1070 0.2043 0.073 Uiso 1 1 calc R . .
C53 C -0.0684(8) 0.0284(7) 0.2869(4) 0.043(3) Uani 1 1 d . . .
H53A H -0.0605 0.0146 0.3149 0.052 Uiso 1 1 calc R . .
H53B H -0.0896 -0.0137 0.2714 0.052 Uiso 1 1 calc R . .
C54 C -0.1371(8) 0.0857(8) 0.2807(4) 0.055(4) Uani 1 1 d . . .
H54A H -0.1175 0.1270 0.2967 0.082 Uiso 1 1 calc R . .
H54B H -0.1927 0.0682 0.2885 0.082 Uiso 1 1 calc R . .
H54C H -0.1459 0.0993 0.2530 0.082 Uiso 1 1 calc R . .
C55 C 0.4370(8) 0.3884(6) 0.4739(3) 0.038(3) Uani 1 1 d . B .
H55A H 0.3915 0.4222 0.4804 0.046 Uiso 1 1 calc R . .
H55B H 0.4946 0.4056 0.4866 0.046 Uiso 1 1 calc R . .
C56 C 0.5098(9) 0.3788(7) 0.4132(4) 0.051(3) Uani 1 1 d . B .
H56 H 0.5695 0.3779 0.4247 0.061 Uiso 1 1 calc R . .
C57 C 0.4807(8) 0.3709(8) 0.3747(4) 0.050(3) Uani 1 1 d . . .
H57 H 0.5150 0.3625 0.3539 0.061 Uiso 1 1 calc R B .
C58 C 0.3879(8) 0.3778(6) 0.3720(3) 0.037(3) Uani 1 1 d . B .
C59 C 0.3206(8) 0.3735(5) 0.3374(3) 0.036(3) Uani 1 1 d . . .
C60 C 0.3433(9) 0.3636(6) 0.2992(3) 0.044(3) Uani 1 1 d . B .
H60 H 0.4029 0.3603 0.2943 0.052 Uiso 1 1 calc R . .
C61 C 0.2750(9) 0.3592(7) 0.2696(4) 0.046(3) Uani 1 1 d . . .
H61 H 0.2881 0.3558 0.2433 0.056 Uiso 1 1 calc R B .
C62 C 0.1857(10) 0.3595(7) 0.2765(4) 0.049(3) Uani 1 1 d . B .
H62 H 0.1390 0.3537 0.2558 0.059 Uiso 1 1 calc R . .
C63 C 0.1704(9) 0.3689(6) 0.3159(3) 0.036(3) Uani 1 1 d . . .
C64 C 0.0819(8) 0.3763(6) 0.3296(3) 0.036(3) Uani 1 1 d . B .
C65 C 0.0236(9) 0.2694(6) 0.2943(4) 0.044(3) Uani 1 1 d . . .
H65A H 0.0101 0.2277 0.3100 0.052 Uiso 1 1 calc R . .
H65B H 0.0853 0.2650 0.2887 0.052 Uiso 1 1 calc R . .
C66 C -0.0376(10) 0.2697(7) 0.2556(4) 0.051(4) Uani 1 1 d . . .
H66A H -0.0983 0.2778 0.2609 0.077 Uiso 1 1 calc R . .
H66B H -0.0339 0.2240 0.2425 0.077 Uiso 1 1 calc R . .
H66C H -0.0199 0.3075 0.2387 0.077 Uiso 1 1 calc R . .
C67 C -0.0675(9) 0.3419(7) 0.3355(4) 0.046(3) Uani 1 1 d . . .
H67A H -0.0523 0.3546 0.3634 0.055 Uiso 1 1 calc R . .
H67B H -0.0974 0.2954 0.3345 0.055 Uiso 1 1 calc R . .
C68 C -0.1317(9) 0.3965(8) 0.3163(4) 0.054(4) Uani 1 1 d . . .
H68A H -0.1058 0.4438 0.3201 0.081 Uiso 1 1 calc R . .
H68B H -0.1865 0.3945 0.3283 0.081 Uiso 1 1 calc R . .
H68C H -0.1442 0.3865 0.2882 0.081 Uiso 1 1 calc R . .
C100 C 0.1831(7) 0.2590(5) 0.4062(3) 0.029(2) Uani 1 1 d . . .
H100 H 0.2453 0.2545 0.4097 0.035 Uiso 1 1 calc R B .
Cl1 Cl 0.13720(19) -0.09916(14) 0.33591(9) 0.0391(7) Uani 1 1 d . . .
O10 O 0.1655(6) -0.0288(4) 0.3486(2) 0.042(2) Uani 1 1 d . . .
O11 O 0.0467(7) -0.1062(7) 0.3388(4) 0.096(4) Uani 1 1 d . . .
O12 O 0.1551(9) -0.1062(6) 0.2970(3) 0.086(4) Uani 1 1 d . . .
O13 O 0.1861(6) -0.1486(4) 0.3615(3) 0.060(3) Uani 1 1 d . . .
O18 O 0.6777(5) 0.0873(4) 0.4461(2) 0.0373(19) Uani 1 1 d . . .
O19 O 0.5802(5) 0.0141(4) 0.4754(3) 0.046(2) Uani 1 1 d . . .
O20 O 0.7296(5) -0.0118(4) 0.4824(2) 0.0349(18) Uani 1 1 d . . .
O21 O 0.6461(6) -0.0258(5) 0.4216(2) 0.056(2) Uani 1 1 d . . .
Cl4 Cl 0.65699(16) 0.01558(13) 0.45621(8) 0.0284(6) Uani 1 1 d . . .
Cl3 Cl 0.4321(2) 0.22371(19) 0.69355(11) 0.0543(9) Uani 1 1 d D . .
O23 O 0.3403(6) 0.2087(6) 0.6860(3) 0.074(3) Uani 1 1 d . A .
O22 O 0.466(2) 0.1746(15) 0.7244(9) 0.085(6) Uiso 0.37(3) 1 d PDU A 1
O24 O 0.450(2) 0.2956(10) 0.7089(9) 0.068(6) Uiso 0.37(3) 1 d PDU A 1
O25 O 0.478(2) 0.215(2) 0.6599(7) 0.075(6) Uiso 0.37(3) 1 d PDU A 1
O22' O 0.4864(13) 0.1638(8) 0.7078(7) 0.083(5) Uiso 0.63(3) 1 d PDU A 2
O24' O 0.4439(14) 0.2812(9) 0.7207(5) 0.071(4) Uiso 0.63(3) 1 d PDU A 2
O25' O 0.4571(14) 0.2450(12) 0.6552(4) 0.071(5) Uiso 0.63(3) 1 d PDU A 2
Cl5 Cl 0.15175(16) 0.25238(12) 0.03555(7) 0.0256(6) Uani 1 1 d . . .
O26 O 0.1822(5) 0.3206(4) 0.0497(2) 0.0335(18) Uani 1 1 d . . .
O27 O 0.0585(5) 0.2464(4) 0.0357(2) 0.0358(19) Uani 1 1 d . . .
O28 O 0.1732(5) 0.2439(4) -0.0041(2) 0.0319(18) Uani 1 1 d . . .
O29 O 0.1944(5) 0.1971(4) 0.0596(2) 0.0370(19) Uani 1 1 d . . .
O1S O 0.1807(14) 0.0950(11) 0.1625(6) 0.153(7) Uiso 1 1 d . . .
O2S O 0.2445(11) 0.0275(10) 0.1218(5) 0.133(6) Uiso 1 1 d . . .
N1S N 0.2431(15) 0.0840(12) 0.1463(6) 0.129(7) Uiso 1 1 d . . .
C1S C 0.3085(13) 0.1319(11) 0.1418(6) 0.093(6) Uiso 1 1 d . . .
H1S1 H 0.3086 0.1425 0.1139 0.139 Uiso 1 1 calc R . .
H1S2 H 0.3655 0.1118 0.1524 0.139 Uiso 1 1 calc R . .
H1S3 H 0.2980 0.1754 0.1560 0.139 Uiso 1 1 calc R . .
O3S O 0.1226(7) 0.2838(6) 0.1915(3) 0.071(3) Uani 1 1 d . . .
O4S O 0.1676(6) 0.3927(6) 0.1865(3) 0.059(3) Uani 1 1 d . . .
N2S N 0.1487(7) 0.3334(6) 0.1723(3) 0.049(3) Uani 1 1 d . . .
C2S C 0.1540(11) 0.3243(9) 0.1315(4) 0.066(4) Uani 1 1 d . . .
H2S1 H 0.1012 0.3441 0.1163 0.099 Uiso 1 1 calc R . .
H2S2 H 0.1583 0.2738 0.1256 0.099 Uiso 1 1 calc R . .
H2S3 H 0.2062 0.3489 0.1244 0.099 Uiso 1 1 calc R . .
C3S C 0.6614(11) 0.4037(9) 0.8333(5) 0.072(5) Uiso 1 1 d . . .
H3S1 H 0.6775 0.4140 0.8612 0.109 Uiso 1 1 calc R . .
H3S2 H 0.7150 0.3977 0.8206 0.109 Uiso 1 1 calc R . .
H3S3 H 0.6265 0.3602 0.8304 0.109 Uiso 1 1 calc R . .
O5S O 0.5447(12) 0.4449(10) 0.7914(5) 0.141(6) Uiso 1 1 d . . .
O6S O 0.6378(12) 0.5277(11) 0.8261(5) 0.147(6) Uiso 1 1 d . . .
N3S N 0.6167(14) 0.4546(11) 0.8172(6) 0.118(6) Uiso 1 1 d . . .
N4S N 0.3762(16) 0.9677(15) 0.2291(7) 0.143(8) Uiso 1 1 d . . .
O8S O 0.4030(14) 0.9247(12) 0.2086(6) 0.159(7) Uiso 1 1 d . . .
C4S C 0.3557(14) 0.9493(11) 0.2676(6) 0.097(6) Uiso 1 1 d . . .
H4S1 H 0.2946 0.9329 0.2658 0.146 Uiso 1 1 calc R . .
H4S2 H 0.3631 0.9910 0.2847 0.146 Uiso 1 1 calc R . .
H4S3 H 0.3953 0.9117 0.2786 0.146 Uiso 1 1 calc R . .
O7S O 0.327(2) 1.0192(17) 0.2150(9) 0.236(12) Uiso 1 1 d . . .
O1W O 0.2958(7) 0.4682(5) 0.5465(3) 0.071(3) Uani 1 1 d . . .
O9S O 0.7482(11) 0.2654(8) 0.8016(4) 0.112(5) Uiso 1 1 d D . .
C5S C 0.5950(11) 0.2575(9) 0.7885(5) 0.076(5) Uiso 1 1 d D . .
H5S1 H 0.5820 0.3047 0.7776 0.114 Uiso 1 1 calc R . .
H5S2 H 0.5498 0.2440 0.8050 0.114 Uiso 1 1 calc R . .
H5S3 H 0.5956 0.2232 0.7671 0.114 Uiso 1 1 calc R . .
N5S N 0.6751(14) 0.2581(9) 0.8106(6) 0.117(6) Uiso 1 1 d D . .
O10S O 0.6739(18) 0.2255(14) 0.8435(8) 0.222(11) Uiso 1 1 d D . .
Cl2 Cl 0.3093(3) 0.5846(2) 0.46602(11) 0.0760(13) Uani 1 1 d D . .
O17 O 0.3436(6) 0.5969(5) 0.5049(3) 0.052(2) Uani 1 1 d . B .
O16 O 0.2858(7) 0.6475(5) 0.4457(3) 0.068(3) Uani 1 1 d . B .
O14 O 0.3365(10) 0.5257(7) 0.4430(4) 0.051(3) Uiso 0.549(11) 1 d PDU B 1
O15 O 0.2139(9) 0.5520(8) 0.4717(5) 0.049(3) Uiso 0.549(11) 1 d PDU B 1
O14' O 0.3990(11) 0.5718(11) 0.4502(6) 0.062(5) Uiso 0.451(11) 1 d PDU B 2
O15' O 0.2709(11) 0.5178(8) 0.4567(5) 0.050(3) Uiso 0.451(11) 1 d PDU B 2

loop_
_atom_site_aniso_label
_atom_site_aniso_U_11
_atom_site_aniso_U_22
_atom_site_aniso_U_33
_atom_site_aniso_U_23
_atom_site_aniso_U_13
_atom_site_aniso_U_12
La1 0.0219(3) 0.0140(3) 0.0283(3) 0.0004(2) 0.0049(2) 0.0005(2)
La2 0.0381(4) 0.0146(3) 0.0353(4) 0.0023(3) 0.0069(3) 0.0056(3)
O1 0.019(4) 0.016(4) 0.043(4) 0.007(3) 0.006(3) 0.001(3)
O2 0.055(6) 0.020(5) 0.068(6) 0.007(4) 0.024(5) 0.009(4)
O3 0.028(4) 0.024(4) 0.033(4) 0.000(3) 0.009(3) 0.005(3)
O4 0.044(5) 0.025(4) 0.035(4) -0.001(3) 0.000(4) 0.003(3)
O5 0.039(4) 0.023(4) 0.039(4) 0.003(3) 0.009(4) 0.004(3)
O6 0.027(4) 0.020(4) 0.032(4) -0.001(3) 0.004(3) 0.001(3)
O7 0.034(4) 0.016(4) 0.042(4) 0.002(3) 0.010(3) 0.003(3)
O8 0.030(4) 0.018(4) 0.040(4) -0.005(3) 0.008(3) -0.001(3)
N1 0.023(5) 0.018(5) 0.050(6) -0.003(4) 0.009(4) 0.001(4)
N2 0.027(5) 0.022(5) 0.026(5) 0.002(4) -0.002(4) -0.001(4)
N3 0.024(4) 0.024(5) 0.026(5) 0.004(4) 0.002(4) 0.000(4)
N4 0.024(5) 0.016(4) 0.038(5) 0.001(4) 0.007(4) 0.003(3)
N5 0.030(5) 0.014(4) 0.047(6) -0.002(4) 0.009(4) 0.004(4)
N6 0.036(5) 0.023(5) 0.026(5) 0.000(4) 0.003(4) 0.004(4)
N7 0.044(6) 0.021(5) 0.032(5) -0.005(4) 0.001(4) -0.003(4)
N9 0.037(5) 0.024(5) 0.029(5) -0.003(4) 0.000(4) -0.003(4)
N8 0.048(7) 0.025(6) 0.082(8) 0.010(5) 0.028(6) 0.002(5)
N10 0.021(5) 0.021(5) 0.034(5) -0.002(4) 0.005(4) 0.000(4)
N11 0.022(5) 0.019(5) 0.030(5) 0.000(4) 0.001(4) 0.001(3)
N12 0.024(5) 0.021(5) 0.037(5) 0.003(4) 0.006(4) 0.001(4)
N13 0.034(6) 0.023(5) 0.046(6) 0.002(4) 0.008(5) 0.000(4)
N14 0.046(6) 0.017(5) 0.043(6) 0.004(4) 0.014(5) 0.003(4)
N15 0.041(6) 0.019(5) 0.046(6) 0.001(4) 0.013(5) 0.003(4)
N16 0.057(7) 0.036(6) 0.033(6) 0.004(4) -0.001(5) 0.009(5)
C1 0.023(6) 0.020(5) 0.036(6) 0.015(4) 0.005(5) 0.005(4)
C2 0.039(7) 0.012(5) 0.039(6) 0.009(4) 0.012(5) 0.007(4)
C3 0.059(8) 0.017(6) 0.058(8) -0.001(5) 0.022(7) -0.004(5)
C4 0.034(7) 0.027(7) 0.083(10) 0.003(6) 0.024(7) 0.010(5)
C5 0.020(6) 0.016(6) 0.067(8) 0.006(5) 0.006(5) 0.003(4)
C6 0.020(5) 0.018(5) 0.039(6) 0.008(4) 0.008(4) 0.002(4)
C7 0.029(6) 0.022(6) 0.039(7) 0.008(5) 0.004(5) 0.008(4)
C8 0.014(5) 0.020(5) 0.050(7) 0.001(5) 0.007(5) 0.000(4)
C9 0.025(6) 0.020(6) 0.044(7) 0.001(5) 0.015(5) -0.004(4)
C10 0.023(5) 0.020(5) 0.030(6) 0.000(4) 0.005(4) -0.003(4)
C11 0.023(5) 0.014(5) 0.041(6) -0.003(4) 0.003(5) -0.003(4)
C12 0.030(6) 0.021(6) 0.054(7) 0.005(5) 0.008(5) -0.011(5)
C13 0.026(6) 0.029(6) 0.049(7) 0.013(5) 0.000(5) -0.007(5)
C14 0.024(6) 0.027(6) 0.034(6) 0.010(5) -0.009(5) -0.006(4)
C15 0.023(5) 0.013(5) 0.037(6) -0.002(4) 0.000(4) -0.007(4)
C16 0.027(6) 0.024(6) 0.030(6) 0.000(4) -0.001(4) 0.000(4)
C17 0.029(6) 0.017(6) 0.064(8) -0.006(5) 0.010(6) 0.001(5)
C18 0.026(6) 0.025(6) 0.061(8) 0.006(5) 0.000(5) 0.004(5)
C19 0.022(6) 0.026(6) 0.071(9) -0.002(6) 0.009(6) 0.001(5)
C20 0.049(8) 0.052(9) 0.078(11) -0.006(7) 0.035(8) -0.008(7)
C21 0.038(7) 0.023(6) 0.034(6) 0.001(5) -0.003(5) 0.003(5)
C22 0.036(7) 0.023(6) 0.064(8) -0.002(6) 0.011(6) 0.001(5)
C23 0.033(6) 0.017(6) 0.054(8) -0.002(5) -0.003(5) -0.001(5)
C24 0.031(6) 0.014(5) 0.036(6) -0.003(4) -0.004(5) 0.000(4)
C25 0.038(6) 0.020(6) 0.031(6) -0.003(4) 0.005(5) 0.005(5)
C26 0.051(8) 0.024(7) 0.059(8) 0.001(6) 0.023(6) 0.001(5)
C27 0.060(9) 0.028(7) 0.064(9) 0.007(6) 0.027(7) 0.011(6)
C28 0.055(8) 0.026(7) 0.061(9) 0.008(6) 0.018(7) 0.004(6)
C29 0.050(7) 0.012(5) 0.038(7) 0.000(4) 0.009(5) 0.003(5)
C30 0.057(8) 0.032(7) 0.033(7) -0.001(5) 0.005(6) 0.000(6)
C31 0.054(9) 0.043(9) 0.100(13) 0.006(8) 0.013(8) -0.018(7)
C32 0.076(11) 0.035(8) 0.102(13) 0.022(8) 0.030(10) 0.003(7)
C35 0.025(6) 0.036(7) 0.036(7) 0.002(5) -0.005(5) 0.004(5)
C36 0.021(6) 0.030(6) 0.053(8) 0.000(5) 0.001(5) 0.006(5)
C37 0.029(6) 0.026(6) 0.045(7) -0.008(5) 0.002(5) 0.009(5)
C38 0.028(6) 0.028(6) 0.045(7) -0.001(5) 0.008(5) 0.006(5)
C39 0.014(5) 0.023(6) 0.056(8) 0.005(5) 0.007(5) 0.007(4)
C40 0.014(5) 0.026(6) 0.043(7) 0.001(5) -0.001(5) -0.002(4)
C41 0.018(5) 0.023(6) 0.042(7) 0.007(5) -0.004(5) -0.002(4)
C42 0.013(5) 0.036(7) 0.059(8) 0.005(6) 0.009(5) 0.002(5)
C43 0.034(7) 0.031(7) 0.050(8) 0.014(5) 0.011(6) -0.002(5)
C44 0.027(6) 0.023(6) 0.038(6) 0.002(5) 0.006(5) 0.001(4)
C45 0.031(6) 0.016(5) 0.041(7) 0.002(5) 0.005(5) 0.002(4)
C46 0.036(7) 0.032(7) 0.044(7) 0.004(5) 0.015(6) 0.005(5)
C47 0.060(9) 0.034(7) 0.036(7) 0.004(5) 0.018(6) -0.006(6)
C48 0.054(8) 0.025(6) 0.025(6) -0.005(5) 0.005(5) -0.005(5)
C49 0.034(6) 0.025(6) 0.028(6) -0.001(4) 0.005(5) 0.007(5)
C50 0.033(6) 0.014(5) 0.038(6) 0.001(4) 0.007(5) 0.006(4)
C51 0.059(8) 0.026(6) 0.040(7) -0.011(5) 0.003(6) -0.009(6)
C52 0.064(9) 0.045(8) 0.034(7) -0.008(6) -0.004(6) -0.004(7)
C53 0.033(7) 0.048(8) 0.049(8) -0.010(6) 0.003(6) -0.010(6)
C54 0.040(8) 0.058(9) 0.065(9) -0.004(7) 0.005(7) -0.005(7)
C55 0.043(7) 0.025(6) 0.047(8) -0.002(5) 0.002(6) -0.005(5)
C56 0.041(8) 0.045(8) 0.066(10) 0.003(7) 0.008(7) -0.002(6)
C57 0.038(7) 0.064(10) 0.052(9) -0.003(7) 0.014(6) 0.010(6)
C58 0.048(8) 0.024(6) 0.040(7) 0.000(5) 0.013(6) 0.001(5)
C59 0.056(8) 0.013(6) 0.040(7) 0.005(5) 0.013(6) 0.003(5)
C60 0.060(9) 0.035(7) 0.036(7) -0.001(5) 0.005(6) 0.012(6)
C61 0.068(9) 0.041(8) 0.035(7) -0.001(6) 0.027(7) 0.008(7)
C62 0.067(9) 0.038(8) 0.043(8) 0.001(6) 0.007(7) 0.010(7)
C63 0.062(8) 0.020(6) 0.029(6) -0.001(5) 0.017(6) 0.005(5)
C64 0.051(8) 0.028(7) 0.029(6) 0.011(5) 0.003(5) 0.002(5)
C65 0.070(9) 0.017(6) 0.044(7) 0.000(5) 0.007(6) 0.008(6)
C66 0.078(10) 0.028(7) 0.047(8) -0.005(6) 0.005(7) 0.007(6)
C67 0.057(8) 0.034(7) 0.045(8) 0.004(6) 0.001(6) -0.011(6)
C68 0.049(8) 0.053(9) 0.060(9) 0.012(7) 0.010(7) 0.003(7)
C100 0.027(6) 0.022(6) 0.039(7) 0.000(5) 0.007(5) 0.006(5)
Cl1 0.0447(17) 0.0188(14) 0.0509(18) -0.0066(12) -0.0064(14) 0.0029(12)
O10 0.062(6) 0.018(4) 0.045(5) -0.006(3) 0.003(4) 0.002(4)
O11 0.038(6) 0.082(9) 0.162(12) 0.021(8) -0.012(7) -0.015(6)
O12 0.146(11) 0.066(8) 0.045(6) -0.019(5) 0.000(7) 0.012(7)
O13 0.066(6) 0.023(5) 0.086(7) 0.008(4) -0.006(5) 0.009(4)
O18 0.028(4) 0.027(4) 0.058(5) 0.005(4) 0.009(4) 0.005(3)
O19 0.025(4) 0.040(5) 0.075(6) 0.018(4) 0.021(4) 0.007(4)
O20 0.025(4) 0.034(5) 0.046(5) 0.009(4) 0.005(3) 0.002(3)
O21 0.075(7) 0.050(6) 0.038(5) 0.003(4) -0.007(5) -0.005(5)
Cl4 0.0217(13) 0.0229(13) 0.0408(15) 0.0032(11) 0.0047(11) -0.0008(10)
Cl3 0.0434(19) 0.051(2) 0.070(2) -0.0064(17) 0.0145(17) -0.0031(15)
O23 0.035(5) 0.101(9) 0.088(8) 0.024(7) 0.016(5) -0.015(5)
Cl5 0.0272(14) 0.0182(13) 0.0323(14) -0.0003(10) 0.0074(11) -0.0040(10)
O26 0.043(5) 0.020(4) 0.039(4) -0.008(3) 0.011(4) -0.006(3)
O27 0.022(4) 0.035(5) 0.051(5) 0.000(4) 0.007(4) -0.004(3)
O28 0.045(5) 0.020(4) 0.032(4) -0.001(3) 0.008(3) -0.001(3)
O29 0.039(5) 0.028(4) 0.044(5) 0.003(3) 0.002(4) -0.002(3)
O3S 0.082(8) 0.065(7) 0.066(7) 0.018(6) 0.012(6) -0.005(6)
O4S 0.060(6) 0.060(7) 0.058(6) -0.009(5) 0.007(5) 0.004(5)
N2S 0.052(7) 0.050(8) 0.043(7) -0.003(6) 0.003(5) 0.000(6)
C2S 0.079(11) 0.069(11) 0.052(9) -0.014(8) 0.013(8) -0.001(9)
O1W 0.078(8) 0.050(6) 0.080(7) 0.001(5) -0.013(6) -0.003(5)
Cl2 0.129(4) 0.045(2) 0.051(2) -0.0089(17) -0.001(2) 0.031(2)
O17 0.044(5) 0.059(6) 0.053(6) -0.006(4) 0.003(4) -0.007(4)
O16 0.082(7) 0.033(5) 0.082(7) 0.008(5) -0.020(6) -0.009(5)

loop_
_atom_type_symbol
_atom_type_description
_atom_type_scat_dispersion_real
_atom_type_scat_dispersion_imag
_atom_type_scat_source
C C 0.0033 0.0016 'International Tables Vol C Tables 4.2.6.8 and 6.1.1.4'
H H 0.0000 0.0000 'International Tables Vol C Tables 4.2.6.8 and 6.1.1.4'
N N 0.0061 0.0033 'International Tables Vol C Tables 4.2.6.8 and 6.1.1.4'
O O 0.0106 0.0060 'International Tables Vol C Tables 4.2.6.8 and 6.1.1.4'
Cl Cl 0.1484 0.1585 'International Tables Vol C Tables 4.2.6.8 and 6.1.1.4'
La La -0.2871 2.4523 'International Tables Vol C Tables 4.2.6.8 and 6.1.1.4'

loop_
_geom_angle_atom_site_label_1
_geom_angle_atom_site_label_2
_geom_angle_atom_site_label_3
_geom_angle
_geom_angle_site_symmetry_1
_geom_angle_site_symmetry_3
_geom_angle_publ_flag
O1 La1 O8 132.3(2) . . ?
O1 La1 O3 145.4(2) . . ?
O8 La1 O3 77.9(2) . . ?
O1 La1 O6 75.8(2) . . ?
O8 La1 O6 72.7(2) . . ?
O3 La1 O6 137.1(2) . . ?
O1 La1 O10 73.9(2) . . ?
O8 La1 O10 143.6(2) . . ?
O3 La1 O10 71.6(2) . . ?
O6 La1 O10 143.7(2) . . ?
O1 La1 N2 60.8(2) . . ?
O8 La1 N2 137.2(2) . . ?
O3 La1 N2 111.3(2) . . ?
O6 La1 N2 73.8(2) . . ?
O10 La1 N2 74.1(3) . . ?
O1 La1 N3 121.8(2) . . ?
O8 La1 N3 86.6(2) . . ?
O3 La1 N3 67.9(2) . . ?
O6 La1 N3 79.7(2) . . ?
O10 La1 N3 99.7(3) . . ?
N2 La1 N3 61.9(2) . . ?
O1 La1 N10 103.6(2) . . ?
O8 La1 N10 79.7(2) . . ?
O3 La1 N10 60.5(2) . . ?
O6 La1 N10 139.4(2) . . ?
O10 La1 N10 68.3(3) . . ?
N2 La1 N10 142.2(2) . . ?
N3 La1 N10 128.2(2) . . ?
O1 La1 N11 65.5(2) . . ?
O8 La1 N11 76.7(2) . . ?
O3 La1 N11 118.0(2) . . ?
O6 La1 N11 84.8(2) . . ?
O10 La1 N11 100.3(3) . . ?
N2 La1 N11 125.5(2) . . ?
N3 La1 N11 160.0(2) . . ?
N10 La1 N11 59.9(2) . . ?
O15' La2 O7 132.5(5) . . ?
O15' La2 O2 84.0(5) . . ?
O7 La2 O2 135.8(3) . . ?
O15' La2 O4 148.4(5) . . ?
O7 La2 O4 73.1(2) . . ?
O2 La2 O4 85.3(3) . . ?
O15' La2 O5 62.7(5) . . ?
O7 La2 O5 70.3(2) . . ?
O2 La2 O5 141.8(3) . . ?
O4 La2 O5 132.8(2) . . ?
O15' La2 N15 136.1(5) . . ?
O7 La2 N15 70.3(3) . . ?
O2 La2 N15 65.5(3) . . ?
O4 La2 N15 62.9(3) . . ?
O5 La2 N15 126.9(3) . . ?
O15' La2 N7 75.1(5) . . ?
O7 La2 N7 140.8(3) . . ?
O2 La2 N7 60.2(3) . . ?
O4 La2 N7 73.7(3) . . ?
O5 La2 N7 121.7(2) . . ?
N15 La2 N7 111.3(3) . . ?
O15' La2 N6 90.5(5) . . ?
O7 La2 N6 87.1(2) . . ?
O2 La2 N6 121.6(3) . . ?
O4 La2 N6 70.2(3) . . ?
O5 La2 N6 79.1(2) . . ?
N15 La2 N6 131.9(3) . . ?
N7 La2 N6 62.3(3) . . ?
O15' La2 N14 83.1(5) . . ?
O7 La2 N14 84.1(2) . . ?
O2 La2 N14 75.7(3) . . ?
O4 La2 N14 122.6(3) . . ?
O5 La2 N14 82.0(3) . . ?
N15 La2 N14 59.9(3) . . ?
N7 La2 N14 132.1(3) . . ?
N6 La2 N14 161.0(3) . . ?
O15' La2 O14 24.5(5) . . ?
O7 La2 O14 137.0(4) . . ?
O2 La2 O14 65.6(4) . . ?
O4 La2 O14 148.3(4) . . ?
O5 La2 O14 76.9(4) . . ?
N15 La2 O14 111.6(4) . . ?
N7 La2 O14 80.6(4) . . ?
N6 La2 O14 113.6(3) . . ?
N14 La2 O14 64.0(3) . . ?
O15' La2 O15 23.6(5) . . ?
O7 La2 O15 130.6(3) . . ?
O2 La2 O15 93.1(3) . . ?
O4 La2 O15 128.5(3) . . ?
O5 La2 O15 64.0(3) . . ?
N15 La2 O15 156.3(3) . . ?
N7 La2 O15 61.5(4) . . ?
N6 La2 O15 67.3(3) . . ?
N14 La2 O15 106.5(3) . . ?
O14 La2 O15 46.5(4) . . ?
C16 O1 La1 126.9(6) . . ?
C30 O2 La2 126.4(8) . . ?
C50 O3 La1 119.8(6) . . ?
C64 O4 La2 118.4(7) . . ?
C100 O7 La2 140.4(7) . . ?
C100 O8 La1 140.5(7) . . ?
C16 N1 C17 126.6(9) . . ?
C16 N1 C19 117.8(9) . . ?
C17 N1 C19 115.3(8) . . ?
C15 N2 C11 119.2(9) . . ?
C15 N2 La1 119.3(6) . . ?
C11 N2 La1 120.5(6) . . ?
C10 N3 N4 104.3(8) . . ?
C10 N3 La1 116.9(6) . . ?
N4 N3 La1 134.5(6) . . ?
C8 N4 N3 111.6(8) . . ?
C8 N4 C7 125.5(9) . . ?
N3 N4 C7 122.5(8) . . ?
C22 N5 N6 110.7(9) . . ?
C22 N5 C21 127.5(10) . . ?
N6 N5 C21 121.9(8) . . ?
N5 N6 C24 105.2(8) . . ?
N5 N6 La2 136.9(6) . . ?
C24 N6 La2 117.8(7) . . ?
C29 N7 C25 120.4(9) . . ?
C29 N7 La2 119.3(7) . . ?
C25 N7 La2 120.2(7) . . ?
C50 N9 C51 125.6(10) . . ?
C50 N9 C53 117.4(9) . . ?
C51 N9 C53 116.6(9) . . ?
C30 N8 C33 119.2(11) . . ?
C30 N8 C31 125.5(11) . . ?
C33 N8 C31 114.7(11) . . ?
C45 N10 C49 120.0(9) . . ?
C45 N10 La1 122.6(7) . . ?
C49 N10 La1 116.8(6) . . ?
C44 N11 N12 103.4(8) . . ?
C44 N11 La1 119.8(6) . . ?
N12 N11 La1 133.6(6) . . ?
N11 N12 C42 112.9(9) . . ?
N11 N12 C41 121.6(8) . . ?
C42 N12 C41 125.4(9) . . ?
N14 N13 C56 109.8(10) . . ?
N14 N13 C55 122.9(9) . . ?
C56 N13 C55 126.7(11) . . ?
C58 N14 N13 107.8(10) . . ?
C58 N14 La2 115.5(8) . . ?
N13 N14 La2 132.9(7) . . ?
C59 N15 C63 120.3(10) . . ?
C59 N15 La2 119.9(7) . . ?
C63 N15 La2 116.0(7) . . ?
C64 N16 C67 118.9(10) . . ?
C64 N16 C65 123.0(11) . . ?
C67 N16 C65 116.4(10) . . ?
C2 C1 C6 121.2(10) . . ?
C2 C1 H1 119.4 . . ?
C6 C1 H1 119.4 . . ?
C1 C2 C3 119.0(10) . . ?
C1 C2 C21 120.0(10) . . ?
C3 C2 C21 121.0(10) . . ?
C4 C3 C2 119.5(11) . . ?
C4 C3 H3 120.3 . . ?
C2 C3 H3 120.3 . . ?
C5 C4 C3 120.9(11) . . ?
C5 C4 H4 119.6 . . ?
C3 C4 H4 119.6 . . ?
C4 C5 C6 121.3(11) . . ?
C4 C5 H5 119.3 . . ?
C6 C5 H5 119.3 . . ?
C5 C6 C1 118.0(10) . . ?
C5 C6 C7 122.0(10) . . ?
C1 C6 C7 120.0(9) . . ?
N4 C7 C6 113.4(9) . . ?
N4 C7 H7A 108.9 . . ?
C6 C7 H7A 108.9 . . ?
N4 C7 H7B 108.9 . . ?
C6 C7 H7B 108.9 . . ?
H7A C7 H7B 107.7 . . ?
N4 C8 C9 107.3(9) . . ?
N4 C8 H8 126.3 . . ?
C9 C8 H8 126.3 . . ?
C8 C9 C10 105.8(9) . . ?
C8 C9 H9 127.1 . . ?
C10 C9 H9 127.1 . . ?
N3 C10 C9 110.9(9) . . ?
N3 C10 C11 120.5(9) . . ?
C9 C10 C11 128.5(9) . . ?
N2 C11 C12 120.5(9) . . ?
N2 C11 C10 117.2(9) . . ?
C12 C11 C10 122.4(9) . . ?
C13 C12 C11 120.2(10) . . ?
C13 C12 H12 119.9 . . ?
C11 C12 H12 119.9 . . ?
C12 C13 C14 118.4(10) . . ?
C12 C13 H13 120.8 . . ?
C14 C13 H13 120.8 . . ?
C15 C14 C13 119.2(10) . . ?
C15 C14 H14 120.4 . . ?
C13 C14 H14 120.4 . . ?
N2 C15 C14 122.2(9) . . ?
N2 C15 C16 111.1(9) . . ?
C14 C15 C16 126.4(9) . . ?
O1 C16 N1 120.4(9) . . ?
O1 C16 C15 115.7(9) . . ?
N1 C16 C15 123.9(9) . . ?
N1 C17 C18 111.9(9) . . ?
N1 C17 H17A 109.2 . . ?
C18 C17 H17A 109.2 . . ?
N1 C17 H17B 109.2 . . ?
C18 C17 H17B 109.2 . . ?
H17A C17 H17B 107.9 . . ?
C17 C18 H18A 109.5 . . ?
C17 C18 H18B 109.5 . . ?
H18A C18 H18B 109.5 . . ?
C17 C18 H18C 109.5 . . ?
H18A C18 H18C 109.5 . . ?
H18B C18 H18C 109.5 . . ?
N1 C19 C20 112.5(10) . . ?
N1 C19 H19A 109.1 . . ?
C20 C19 H19A 109.1 . . ?
N1 C19 H19B 109.1 . . ?
C20 C19 H19B 109.1 . . ?
H19A C19 H19B 107.8 . . ?
C19 C20 H20A 109.5 . . ?
C19 C20 H20B 109.5 . . ?
H20A C20 H20B 109.5 . . ?
C19 C20 H20C 109.5 . . ?
H20A C20 H20C 109.5 . . ?
H20B C20 H20C 109.5 . . ?
N5 C21 C2 112.0(8) . . ?
N5 C21 H21A 109.2 . . ?
C2 C21 H21A 109.2 . . ?
N5 C21 H21B 109.2 . . ?
C2 C21 H21B 109.2 . . ?
H21A C21 H21B 107.9 . . ?
N5 C22 C23 108.7(11) . . ?
N5 C22 H22 125.6 . . ?
C23 C22 H22 125.6 . . ?
C22 C23 C24 105.2(10) . . ?
C22 C23 H23 127.4 . . ?
C24 C23 H23 127.4 . . ?
N6 C24 C23 110.2(9) . . ?
N6 C24 C25 121.8(10) . . ?
C23 C24 C25 128.0(10) . . ?
N7 C25 C26 120.3(10) . . ?
N7 C25 C24 117.8(9) . . ?
C26 C25 C24 121.9(10) . . ?
C27 C26 C25 120.2(12) . . ?
C27 C26 H26 119.9 . . ?
C25 C26 H26 119.9 . . ?
C26 C27 C28 119.0(12) . . ?
C26 C27 H27 120.5 . . ?
C28 C27 H27 120.5 . . ?
C27 C28 C29 119.6(12) . . ?
C27 C28 H28 120.2 . . ?
C29 C28 H28 120.2 . . ?
N7 C29 C28 120.3(11) . . ?
N7 C29 C30 112.4(9) . . ?
C28 C29 C30 127.1(11) . . ?
O2 C30 N8 118.8(12) . . ?
O2 C30 C29 116.7(11) . . ?
N8 C30 C29 124.5(11) . . ?
C32 C31 N8 112.0(13) . . ?
C32 C31 H31A 109.2 . . ?
N8 C31 H31A 109.2 . . ?
C32 C31 H31B 109.2 . . ?
N8 C31 H31B 109.2 . . ?
H31A C31 H31B 107.9 . . ?
C31 C32 H32A 109.5 . . ?
C31 C32 H32B 109.5 . . ?
H32A C32 H32B 109.5 . . ?
C31 C32 H32C 109.5 . . ?
H32A C32 H32C 109.5 . . ?
H32B C32 H32C 109.5 . . ?
C34 C33 N8 114.2(15) . . ?
C34 C33 H33A 108.7 . . ?
N8 C33 H33A 108.7 . . ?
C34 C33 H33B 108.7 . . ?
N8 C33 H33B 108.7 . . ?
H33A C33 H33B 107.6 . . ?
C33 C34 H34A 109.5 . . ?
C33 C34 H34B 109.5 . . ?
H34A C34 H34B 109.5 . . ?
C33 C34 H34C 109.5 . . ?
H34A C34 H34C 109.5 . . ?
H34B C34 H34C 109.5 . . ?
C40 C35 C36 118.3(11) . . ?
C40 C35 H35 120.8 . . ?
C36 C35 H35 120.8 . . ?
C37 C36 C35 120.8(11) . . ?
C37 C36 C55 118.9(10) . . ?
C35 C36 C55 120.3(11) . . ?
C36 C37 C38 121.2(11) . . ?
C36 C37 H37 119.4 . . ?
C38 C37 H37 119.4 . . ?
C37 C38 C39 119.1(11) . . ?
C37 C38 H38 120.5 . . ?
C39 C38 H38 120.5 . . ?
C38 C39 C40 121.2(10) . . ?
C38 C39 H39 119.4 . . ?
C40 C39 H39 119.4 . . ?
C35 C40 C39 119.3(10) . . ?
C35 C40 C41 122.4(10) . . ?
C39 C40 C41 118.0(9) . . ?
N12 C41 C40 114.2(8) . . ?
N12 C41 H41A 108.7 . . ?
C40 C41 H41A 108.7 . . ?
N12 C41 H41B 108.7 . . ?
C40 C41 H41B 108.7 . . ?
H41A C41 H41B 107.6 . . ?
N12 C42 C43 106.8(10) . . ?
N12 C42 H42 126.6 . . ?
C43 C42 H42 126.6 . . ?
C42 C43 C44 105.1(10) . . ?
C42 C43 H43 127.5 . . ?
C44 C43 H43 127.5 . . ?
N11 C44 C43 111.8(10) . . ?
N11 C44 C45 118.3(9) . . ?
C43 C44 C45 129.8(10) . . ?
N10 C45 C46 121.8(10) . . ?
N10 C45 C44 117.3(9) . . ?
C46 C45 C44 120.8(10) . . ?
C47 C46 C45 118.2(11) . . ?
C47 C46 H46 120.9 . . ?
C45 C46 H46 120.9 . . ?
C46 C47 C48 119.9(11) . . ?
C46 C47 H47 120.0 . . ?
C48 C47 H47 120.0 . . ?
C49 C48 C47 118.7(11) . . ?
C49 C48 H48 120.6 . . ?
C47 C48 H48 120.6 . . ?
N10 C49 C48 121.1(10) . . ?
N10 C49 C50 112.7(9) . . ?
C48 C49 C50 125.9(10) . . ?
O3 C50 N9 120.5(10) . . ?
O3 C50 C49 116.5(9) . . ?
N9 C50 C49 123.0(9) . . ?
N9 C51 C52 114.0(11) . . ?
N9 C51 H51A 108.8 . . ?
C52 C51 H51A 108.8 . . ?
N9 C51 H51B 108.8 . . ?
C52 C51 H51B 108.8 . . ?
H51A C51 H51B 107.7 . . ?
C51 C52 H52A 109.5 . . ?
C51 C52 H52B 109.5 . . ?
H52A C52 H52B 109.5 . . ?
C51 C52 H52C 109.5 . . ?
H52A C52 H52C 109.5 . . ?
H52B C52 H52C 109.5 . . ?
N9 C53 C54 113.3(11) . . ?
N9 C53 H53A 108.9 . . ?
C54 C53 H53A 108.9 . . ?
N9 C53 H53B 108.9 . . ?
C54 C53 H53B 108.9 . . ?
H53A C53 H53B 107.7 . . ?
C53 C54 H54A 109.5 . . ?
C53 C54 H54B 109.5 . . ?
H54A C54 H54B 109.5 . . ?
C53 C54 H54C 109.5 . . ?
H54A C54 H54C 109.5 . . ?
H54B C54 H54C 109.5 . . ?
N13 C55 C36 114.1(9) . . ?
N13 C55 H55A 108.7 . . ?
C36 C55 H55A 108.7 . . ?
N13 C55 H55B 108.7 . . ?
C36 C55 H55B 108.7 . . ?
H55A C55 H55B 107.6 . . ?
C57 C56 N13 107.7(12) . . ?
C57 C56 H56 126.1 . . ?
N13 C56 H56 126.1 . . ?
C56 C57 C58 105.1(11) . . ?
C56 C57 H57 127.4 . . ?
C58 C57 H57 127.4 . . ?
N14 C58 C57 109.5(11) . . ?
N14 C58 C59 120.5(11) . . ?
C57 C58 C59 130.0(11) . . ?
N15 C59 C60 122.5(11) . . ?
N15 C59 C58 115.5(10) . . ?
C60 C59 C58 121.9(11) . . ?
C61 C60 C59 116.4(12) . . ?
C61 C60 H60 121.8 . . ?
C59 C60 H60 121.8 . . ?
C60 C61 C62 122.8(11) . . ?
C60 C61 H61 118.6 . . ?
C62 C61 H61 118.6 . . ?
C63 C62 C61 116.0(12) . . ?
C63 C62 H62 122.0 . . ?
C61 C62 H62 122.0 . . ?
N15 C63 C62 121.8(12) . . ?
N15 C63 C64 112.7(9) . . ?
C62 C63 C64 125.3(12) . . ?
O4 C64 N16 120.6(11) . . ?
O4 C64 C63 116.4(11) . . ?
N16 C64 C63 123.1(11) . . ?
N16 C65 C66 112.2(10) . . ?
N16 C65 H65A 109.2 . . ?
C66 C65 H65A 109.2 . . ?
N16 C65 H65B 109.2 . . ?
C66 C65 H65B 109.2 . . ?
H65A C65 H65B 107.9 . . ?
C65 C66 H66A 109.5 . . ?
C65 C66 H66B 109.5 . . ?
H66A C66 H66B 109.5 . . ?
C65 C66 H66C 109.5 . . ?
H66A C66 H66C 109.5 . . ?
H66B C66 H66C 109.5 . . ?
N16 C67 C68 115.1(10) . . ?
N16 C67 H67A 108.5 . . ?
C68 C67 H67A 108.5 . . ?
N16 C67 H67B 108.5 . . ?
C68 C67 H67B 108.5 . . ?
H67A C67 H67B 107.5 . . ?
C67 C68 H68A 109.5 . . ?
C67 C68 H68B 109.5 . . ?
H68A C68 H68B 109.5 . . ?
C67 C68 H68C 109.5 . . ?
H68A C68 H68C 109.5 . . ?
H68B C68 H68C 109.5 . . ?
O7 C100 O8 127.8(10) . . ?
O7 C100 H100 116.1 . . ?
O8 C100 H100 116.1 . . ?
O12 Cl1 O11 111.6(8) . . ?
O12 Cl1 O13 111.9(7) . . ?
O11 Cl1 O13 110.0(7) . . ?
O12 Cl1 O10 106.7(6) . . ?
O11 Cl1 O10 109.0(7) . . ?
O13 Cl1 O10 107.5(5) . . ?
Cl1 O10 La1 150.9(5) . . ?
O21 Cl4 O19 111.2(6) . . ?
O21 Cl4 O20 109.2(5) . . ?
O19 Cl4 O20 108.9(5) . . ?
O21 Cl4 O18 108.9(5) . . ?
O19 Cl4 O18 110.4(5) . . ?
O20 Cl4 O18 108.2(5) . . ?
O23 Cl3 O24' 108.2(10) . . ?
O23 Cl3 O25 113.9(15) . . ?
O24' Cl3 O25 125.1(15) . . ?
O23 Cl3 O22' 114.6(10) . . ?
O24' Cl3 O22' 110.6(9) . . ?
O25 Cl3 O22' 82.3(13) . . ?
O23 Cl3 O22 105.1(16) . . ?
O24' Cl3 O22 90.3(14) . . ?
O25 Cl3 O22 110.3(12) . . ?
O22' Cl3 O22 28.3(13) . . ?
O23 Cl3 O25' 104.5(9) . . ?
O24' Cl3 O25' 110.5(9) . . ?
O25 Cl3 O25' 26.2(13) . . ?
O22' Cl3 O25' 108.3(8) . . ?
O22 Cl3 O25' 135.8(14) . . ?
O23 Cl3 O24 112.5(15) . . ?
O24' Cl3 O24 19.9(13) . . ?
O25 Cl3 O24 107.8(12) . . ?
O22' Cl3 O24 121.7(16) . . ?
O22 Cl3 O24 107.1(12) . . ?
O25' Cl3 O24 90.7(13) . . ?
O27 Cl5 O26 110.6(5) . . ?
O27 Cl5 O29 108.8(5) . . ?
O26 Cl5 O29 110.7(5) . . ?
O27 Cl5 O28 109.6(5) . . ?
O26 Cl5 O28 108.4(4) . . ?
O29 Cl5 O28 108.7(5) . . ?
O1S N1S O2S 120(2) . . ?
O1S N1S C1S 125(3) . . ?
O2S N1S C1S 112(2) . . ?
N1S C1S H1S1 109.5 . . ?
N1S C1S H1S2 109.5 . . ?
H1S1 C1S H1S2 109.5 . . ?
N1S C1S H1S3 109.5 . . ?
H1S1 C1S H1S3 109.5 . . ?
H1S2 C1S H1S3 109.5 . . ?
O4S N2S O3S 123.4(12) . . ?
O4S N2S C2S 117.0(12) . . ?
O3S N2S C2S 119.5(12) . . ?
N2S C2S H2S1 109.5 . . ?
N2S C2S H2S2 109.5 . . ?
H2S1 C2S H2S2 109.5 . . ?
N2S C2S H2S3 109.5 . . ?
H2S1 C2S H2S3 109.5 . . ?
H2S2 C2S H2S3 109.5 . . ?
N3S C3S H3S1 109.5 . . ?
N3S C3S H3S2 109.5 . . ?
H3S1 C3S H3S2 109.5 . . ?
N3S C3S H3S3 109.5 . . ?
H3S1 C3S H3S3 109.5 . . ?
H3S2 C3S H3S3 109.5 . . ?
C3S N3S O5S 123(2) . . ?
C3S N3S O6S 123(2) . . ?
O5S N3S O6S 114.5(19) . . ?
O8S N4S O7S 122(3) . . ?
O8S N4S C4S 121(3) . . ?
O7S N4S C4S 110(3) . . ?
N4S C4S H4S1 109.5 . . ?
N4S C4S H4S2 109.5 . . ?
H4S1 C4S H4S2 109.5 . . ?
N4S C4S H4S3 109.5 . . ?
H4S1 C4S H4S3 109.5 . . ?
H4S2 C4S H4S3 109.5 . . ?
N5S C5S H5S1 109.5 . . ?
N5S C5S H5S2 109.5 . . ?
H5S1 C5S H5S2 109.5 . . ?
N5S C5S H5S3 109.5 . . ?
H5S1 C5S H5S3 109.5 . . ?
H5S2 C5S H5S3 109.5 . . ?
O9S N5S O10S 113(2) . . ?
O9S N5S C5S 131(2) . . ?
O10S N5S C5S 112(2) . . ?
O17 Cl2 O16 112.2(6) . . ?
O17 Cl2 O15' 117.7(9) . . ?
O16 Cl2 O15' 124.8(9) . . ?
O17 Cl2 O14 123.4(8) . . ?
O16 Cl2 O14 116.7(8) . . ?
O15' Cl2 O14 48.1(9) . . ?
O17 Cl2 O14' 96.7(9) . . ?
O16 Cl2 O14' 98.1(10) . . ?
O15' Cl2 O14' 98.2(9) . . ?
O14 Cl2 O14' 50.8(8) . . ?
O17 Cl2 O15 100.8(7) . . ?
O16 Cl2 O15 101.7(8) . . ?
O15' Cl2 O15 48.0(8) . . ?
O14 Cl2 O15 95.6(8) . . ?
O14' Cl2 O15 146.2(10) . . ?
Cl2 O14 La2 113.8(8) . . ?
Cl2 O15 La2 100.1(7) . . ?
Cl2 O15' La2 148.4(12) . . ?

loop_
_geom_bond_atom_site_label_1
_geom_bond_atom_site_label_2
_geom_bond_distance
_geom_bond_site_symmetry_2
_geom_bond_publ_flag
La1 O1 2.423(6) . ?
La1 O8 2.427(7) . ?
La1 O3 2.524(7) . ?
La1 O6 2.548(7) . ?
La1 O10 2.563(7) . ?
La1 N2 2.687(8) . ?
La1 N3 2.736(8) . ?
La1 N10 2.744(8) . ?
La1 N11 2.778(8) . ?
La2 O15' 2.346(16) . ?
La2 O7 2.430(7) . ?
La2 O2 2.471(8) . ?
La2 O4 2.518(7) . ?
La2 O5 2.548(7) . ?
La2 N15 2.666(9) . ?
La2 N7 2.695(9) . ?
La2 N6 2.704(9) . ?
La2 N14 2.778(9) . ?
La2 O14 2.785(15) . ?
La2 O15 2.971(16) . ?
O1 C16 1.266(12) . ?
O2 C30 1.249(14) . ?
O3 C50 1.265(12) . ?
O4 C64 1.265(13) . ?
O7 C100 1.235(12) . ?
O8 C100 1.240(12) . ?
N1 C16 1.315(13) . ?
N1 C17 1.472(13) . ?
N1 C19 1.482(13) . ?
N2 C15 1.332(13) . ?
N2 C11 1.362(13) . ?
N3 C10 1.350(13) . ?
N3 N4 1.358(11) . ?
N4 C8 1.352(13) . ?
N4 C7 1.463(13) . ?
N5 C22 1.343(14) . ?
N5 N6 1.347(12) . ?
N5 C21 1.476(13) . ?
N6 C24 1.362(13) . ?
N7 C29 1.335(14) . ?
N7 C25 1.361(14) . ?
N9 C50 1.333(14) . ?
N9 C51 1.437(14) . ?
N9 C53 1.473(14) . ?
N8 C30 1.324(16) . ?
N8 C33 1.482(17) . ?
N8 C31 1.505(17) . ?
N10 C45 1.330(13) . ?
N10 C49 1.346(13) . ?
N11 C44 1.348(13) . ?
N11 N12 1.352(11) . ?
N12 C42 1.355(13) . ?
N12 C41 1.456(13) . ?
N13 N14 1.338(13) . ?
N13 C56 1.364(16) . ?
N13 C55 1.421(15) . ?
N14 C58 1.307(14) . ?
N15 C59 1.343(15) . ?
N15 C63 1.344(15) . ?
N16 C64 1.323(15) . ?
N16 C67 1.474(16) . ?
N16 C65 1.481(14) . ?
C1 C2 1.388(15) . ?
C1 C6 1.402(14) . ?
C1 H1 0.9500 . ?
C2 C3 1.394(16) . ?
C2 C21 1.505(15) . ?
C3 C4 1.390(17) . ?
C3 H3 0.9500 . ?
C4 C5 1.356(17) . ?
C4 H4 0.9500 . ?
C5 C6 1.386(14) . ?
C5 H5 0.9500 . ?
C6 C7 1.490(15) . ?
C7 H7A 0.9900 . ?
C7 H7B 0.9900 . ?
C8 C9 1.359(14) . ?
C8 H8 0.9500 . ?
C9 C10 1.388(14) . ?
C9 H9 0.9500 . ?
C10 C11 1.445(14) . ?
C11 C12 1.384(15) . ?
C12 C13 1.379(15) . ?
C12 H12 0.9500 . ?
C13 C14 1.384(15) . ?
C13 H13 0.9500 . ?
C14 C15 1.380(14) . ?
C14 H14 0.9500 . ?
C15 C16 1.517(14) . ?
C17 C18 1.519(16) . ?
C17 H17A 0.9900 . ?
C17 H17B 0.9900 . ?
C18 H18A 0.9800 . ?
C18 H18B 0.9800 . ?
C18 H18C 0.9800 . ?
C19 C20 1.496(18) . ?
C19 H19A 0.9900 . ?
C19 H19B 0.9900 . ?
C20 H20A 0.9800 . ?
C20 H20B 0.9800 . ?
C20 H20C 0.9800 . ?
C21 H21A 0.9900 . ?
C21 H21B 0.9900 . ?
C22 C23 1.358(16) . ?
C22 H22 0.9500 . ?
C23 C24 1.387(16) . ?
C23 H23 0.9500 . ?
C24 C25 1.439(15) . ?
C25 C26 1.387(15) . ?
C26 C27 1.355(17) . ?
C26 H26 0.9500 . ?
C27 C28 1.390(17) . ?
C27 H27 0.9500 . ?
C28 C29 1.393(16) . ?
C28 H28 0.9500 . ?
C29 C30 1.499(17) . ?
C31 C32 1.50(2) . ?
C31 H31A 0.9900 . ?
C31 H31B 0.9900 . ?
C32 H32A 0.9800 . ?
C32 H32B 0.9800 . ?
C32 H32C 0.9800 . ?
C33 C34 1.43(3) . ?
C33 H33A 0.9900 . ?
C33 H33B 0.9900 . ?
C34 H34A 0.9800 . ?
C34 H34B 0.9800 . ?
C34 H34C 0.9800 . ?
C35 C40 1.389(15) . ?
C35 C36 1.421(16) . ?
C35 H35 0.9500 . ?
C36 C37 1.360(16) . ?
C36 C55 1.538(16) . ?
C37 C38 1.376(16) . ?
C37 H37 0.9500 . ?
C38 C39 1.380(15) . ?
C38 H38 0.9500 . ?
C39 C40 1.407(15) . ?
C39 H39 0.9500 . ?
C40 C41 1.511(15) . ?
C41 H41A 0.9900 . ?
C41 H41B 0.9900 . ?
C42 C43 1.361(16) . ?
C42 H42 0.9500 . ?
C43 C44 1.400(15) . ?
C43 H43 0.9500 . ?
C44 C45 1.485(15) . ?
C45 C46 1.390(15) . ?
C46 C47 1.375(17) . ?
C46 H46 0.9500 . ?
C47 C48 1.387(17) . ?
C47 H47 0.9500 . ?
C48 C49 1.382(15) . ?
C48 H48 0.9500 . ?
C49 C50 1.496(15) . ?
C51 C52 1.498(17) . ?
C51 H51A 0.9900 . ?
C51 H51B 0.9900 . ?
C52 H52A 0.9800 . ?
C52 H52B 0.9800 . ?
C52 H52C 0.9800 . ?
C53 C54 1.508(18) . ?
C53 H53A 0.9900 . ?
C53 H53B 0.9900 . ?
C54 H54A 0.9800 . ?
C54 H54B 0.9800 . ?
C54 H54C 0.9800 . ?
C55 H55A 0.9900 . ?
C55 H55B 0.9900 . ?
C56 C57 1.351(18) . ?
C56 H56 0.9500 . ?
C57 C58 1.420(17) . ?
C57 H57 0.9500 . ?
C58 C59 1.475(17) . ?
C59 C60 1.412(16) . ?
C60 C61 1.368(18) . ?
C60 H60 0.9500 . ?
C61 C62 1.416(19) . ?
C61 H61 0.9500 . ?
C62 C63 1.413(16) . ?
C62 H62 0.9500 . ?
C63 C64 1.494(17) . ?
C65 C66 1.529(18) . ?
C65 H65A 0.9900 . ?
C65 H65B 0.9900 . ?
C66 H66A 0.9800 . ?
C66 H66B 0.9800 . ?
C66 H66C 0.9800 . ?
C67 C68 1.518(18) . ?
C67 H67A 0.9900 . ?
C67 H67B 0.9900 . ?
C68 H68A 0.9800 . ?
C68 H68B 0.9800 . ?
C68 H68C 0.9800 . ?
C100 H100 0.9500 . ?
Cl1 O12 1.402(11) . ?
Cl1 O11 1.408(11) . ?
Cl1 O13 1.429(9) . ?
Cl1 O10 1.448(8) . ?
O18 Cl4 1.444(8) . ?
O19 Cl4 1.418(8) . ?
O20 Cl4 1.438(8) . ?
O21 Cl4 1.414(9) . ?
Cl3 O23 1.426(10) . ?
Cl3 O24' 1.429(12) . ?
Cl3 O25 1.435(15) . ?
Cl3 O22' 1.454(13) . ?
Cl3 O22 1.456(15) . ?
Cl3 O25' 1.472(12) . ?
Cl3 O24 1.472(15) . ?
Cl5 O27 1.433(8) . ?
Cl5 O26 1.435(7) . ?
Cl5 O29 1.439(8) . ?
Cl5 O28 1.448(7) . ?
O1S N1S 1.18(2) . ?
O2S N1S 1.36(2) . ?
N1S C1S 1.37(3) . ?
C1S H1S1 0.9800 . ?
C1S H1S2 0.9800 . ?
C1S H1S3 0.9800 . ?
O3S N2S 1.240(14) . ?
O4S N2S 1.241(14) . ?
N2S C2S 1.427(17) . ?
C2S H2S1 0.9800 . ?
C2S H2S2 0.9800 . ?
C2S H2S3 0.9800 . ?
C3S N3S 1.27(2) . ?
C3S H3S1 0.9800 . ?
C3S H3S2 0.9800 . ?
C3S H3S3 0.9800 . ?
O5S N3S 1.34(2) . ?
O6S N3S 1.44(2) . ?
N4S O8S 1.18(3) . ?
N4S O7S 1.29(3) . ?
N4S C4S 1.44(3) . ?
C4S H4S1 0.9800 . ?
C4S H4S2 0.9800 . ?
C4S H4S3 0.9800 . ?
O9S N5S 1.21(2) . ?
C5S N5S 1.36(2) . ?
C5S H5S1 0.9800 . ?
C5S H5S2 0.9800 . ?
C5S H5S3 0.9800 . ?
N5S O10S 1.29(3) . ?
Cl2 O17 1.392(9) . ?
Cl2 O16 1.403(10) . ?
Cl2 O15' 1.413(14) . ?
Cl2 O14 1.455(13) . ?
Cl2 O14' 1.557(15) . ?
Cl2 O15 1.619(13) . ?

loop_
_geom_torsion_atom_site_label_1
_geom_torsion_atom_site_label_2
_geom_torsion_atom_site_label_3
_geom_torsion_atom_site_label_4
_geom_torsion
_geom_torsion_site_symmetry_1
_geom_torsion_site_symmetry_2
_geom_torsion_site_symmetry_3
_geom_torsion_site_symmetry_4
_geom_torsion_publ_flag
O8 La1 O1 C16 147.5(8) . . . . ?
O3 La1 O1 C16 -67.1(9) . . . . ?
O6 La1 O1 C16 97.7(8) . . . . ?
O10 La1 O1 C16 -62.0(8) . . . . ?
N2 La1 O1 C16 18.5(8) . . . . ?
N3 La1 O1 C16 29.6(9) . . . . ?
N10 La1 O1 C16 -124.2(8) . . . . ?
N11 La1 O1 C16 -171.6(9) . . . . ?
O15' La2 O2 C30 -56.2(11) . . . . ?
O7 La2 O2 C30 153.8(9) . . . . ?
O4 La2 O2 C30 94.0(10) . . . . ?
O5 La2 O2 C30 -84.5(11) . . . . ?
N15 La2 O2 C30 156.3(11) . . . . ?
N7 La2 O2 C30 20.1(9) . . . . ?
N6 La2 O2 C30 30.7(11) . . . . ?
N14 La2 O2 C30 -140.6(11) . . . . ?
O14 La2 O2 C30 -73.0(10) . . . . ?
O15 La2 O2 C30 -34.4(10) . . . . ?
O1 La1 O3 C50 -39.8(9) . . . . ?
O8 La1 O3 C50 114.7(7) . . . . ?
O6 La1 O3 C50 162.1(7) . . . . ?
O10 La1 O3 C50 -45.1(7) . . . . ?
N2 La1 O3 C50 -109.0(7) . . . . ?
N3 La1 O3 C50 -154.1(8) . . . . ?
N10 La1 O3 C50 29.9(7) . . . . ?
N11 La1 O3 C50 47.1(8) . . . . ?
O15' La2 O4 C64 157.0(10) . . . . ?
O7 La2 O4 C64 -54.4(8) . . . . ?
O2 La2 O4 C64 86.5(8) . . . . ?
O5 La2 O4 C64 -94.8(8) . . . . ?
N15 La2 O4 C64 21.6(7) . . . . ?
N7 La2 O4 C64 146.7(8) . . . . ?
N6 La2 O4 C64 -147.5(8) . . . . ?
N14 La2 O4 C64 16.8(9) . . . . ?
O14 La2 O4 C64 109.3(9) . . . . ?
O15 La2 O4 C64 176.7(8) . . . . ?
O15' La2 O7 C100 -87.3(13) . . . . ?
O2 La2 O7 C100 50.2(12) . . . . ?
O4 La2 O7 C100 114.4(11) . . . . ?
O5 La2 O7 C100 -95.9(11) . . . . ?
N15 La2 O7 C100 47.8(11) . . . . ?
N7 La2 O7 C100 147.7(10) . . . . ?
N6 La2 O7 C100 -175.4(11) . . . . ?
N14 La2 O7 C100 -12.3(11) . . . . ?
O14 La2 O7 C100 -53.1(13) . . . . ?
O15 La2 O7 C100 -119.0(11) . . . . ?
O1 La1 O8 C100 16.5(12) . . . . ?
O3 La1 O8 C100 -144.3(11) . . . . ?
O6 La1 O8 C100 67.3(11) . . . . ?
O10 La1 O8 C100 -110.7(11) . . . . ?
N2 La1 O8 C100 107.2(11) . . . . ?
N3 La1 O8 C100 147.6(11) . . . . ?
N10 La1 O8 C100 -82.6(11) . . . . ?
N11 La1 O8 C100 -21.3(11) . . . . ?
O1 La1 N2 C15 -2.1(7) . . . . ?
O8 La1 N2 C15 -124.2(7) . . . . ?
O3 La1 N2 C15 140.5(7) . . . . ?
O6 La1 N2 C15 -84.6(7) . . . . ?
O10 La1 N2 C15 78.0(7) . . . . ?
N3 La1 N2 C15 -171.5(8) . . . . ?
N10 La1 N2 C15 71.5(8) . . . . ?
N11 La1 N2 C15 -13.5(8) . . . . ?
O1 La1 N2 C11 166.6(8) . . . . ?
O8 La1 N2 C11 44.5(9) . . . . ?
O3 La1 N2 C11 -50.8(8) . . . . ?
O6 La1 N2 C11 84.1(7) . . . . ?
O10 La1 N2 C11 -113.3(8) . . . . ?
N3 La1 N2 C11 -2.8(7) . . . . ?
N10 La1 N2 C11 -119.8(7) . . . . ?
N11 La1 N2 C11 155.2(7) . . . . ?
O1 La1 N3 C10 -18.9(8) . . . . ?
O8 La1 N3 C10 -158.0(7) . . . . ?
O3 La1 N3 C10 123.6(7) . . . . ?
O6 La1 N3 C10 -85.0(7) . . . . ?
O10 La1 N3 C10 58.1(7) . . . . ?
N2 La1 N3 C10 -8.0(6) . . . . ?
N10 La1 N3 C10 128.0(7) . . . . ?
N11 La1 N3 C10 -125.0(8) . . . . ?
O1 La1 N3 N4 -171.8(8) . . . . ?
O8 La1 N3 N4 49.2(9) . . . . ?
O3 La1 N3 N4 -29.2(8) . . . . ?
O6 La1 N3 N4 122.2(9) . . . . ?
O10 La1 N3 N4 -94.7(9) . . . . ?
N2 La1 N3 N4 -160.8(9) . . . . ?
N10 La1 N3 N4 -24.8(10) . . . . ?
N11 La1 N3 N4 82.2(11) . . . . ?
C10 N3 N4 C8 -1.1(11) . . . . ?
La1 N3 N4 C8 154.0(7) . . . . ?
C10 N3 N4 C7 171.8(9) . . . . ?
La1 N3 N4 C7 -33.1(13) . . . . ?
C22 N5 N6 C24 0.7(12) . . . . ?
C21 N5 N6 C24 -178.4(9) . . . . ?
C22 N5 N6 La2 178.8(8) . . . . ?
C21 N5 N6 La2 -0.4(15) . . . . ?
O15' La2 N6 N5 -105.3(10) . . . . ?
O7 La2 N6 N5 27.2(9) . . . . ?
O2 La2 N6 N5 171.4(9) . . . . ?
O4 La2 N6 N5 100.3(10) . . . . ?
O5 La2 N6 N5 -43.3(9) . . . . ?
N15 La2 N6 N5 87.2(10) . . . . ?
N7 La2 N6 N5 -178.2(10) . . . . ?
N14 La2 N6 N5 -35.2(15) . . . . ?
O14 La2 N6 N5 -113.7(10) . . . . ?
O15 La2 N6 N5 -109.5(10) . . . . ?
O15' La2 N6 C24 72.5(8) . . . . ?
O7 La2 N6 C24 -155.0(7) . . . . ?
O2 La2 N6 C24 -10.8(8) . . . . ?
O4 La2 N6 C24 -81.9(7) . . . . ?
O5 La2 N6 C24 134.5(7) . . . . ?
N15 La2 N6 C24 -95.0(8) . . . . ?
N7 La2 N6 C24 -0.4(7) . . . . ?
N14 La2 N6 C24 142.6(8) . . . . ?
O14 La2 N6 C24 64.1(8) . . . . ?
O15 La2 N6 C24 68.3(8) . . . . ?
O15' La2 N7 C29 83.6(9) . . . . ?
O7 La2 N7 C29 -135.1(7) . . . . ?
O2 La2 N7 C29 -8.0(7) . . . . ?
O4 La2 N7 C29 -101.9(8) . . . . ?
O5 La2 N7 C29 127.4(8) . . . . ?
N15 La2 N7 C29 -50.5(8) . . . . ?
N6 La2 N7 C29 -177.7(9) . . . . ?
N14 La2 N7 C29 17.6(9) . . . . ?
O14 La2 N7 C29 59.2(8) . . . . ?
O15 La2 N7 C29 104.5(8) . . . . ?
O15' La2 N7 C25 -99.7(9) . . . . ?
O7 La2 N7 C25 41.6(9) . . . . ?
O2 La2 N7 C25 168.7(9) . . . . ?
O4 La2 N7 C25 74.8(8) . . . . ?
O5 La2 N7 C25 -55.9(8) . . . . ?
N15 La2 N7 C25 126.2(7) . . . . ?
N6 La2 N7 C25 -1.0(7) . . . . ?
N14 La2 N7 C25 -165.7(7) . . . . ?
O14 La2 N7 C25 -124.1(8) . . . . ?
O15 La2 N7 C25 -78.8(8) . . . . ?
O1 La1 N10 C45 -52.8(8) . . . . ?
O8 La1 N10 C45 78.5(8) . . . . ?
O3 La1 N10 C45 160.4(8) . . . . ?
O6 La1 N10 C45 31.1(9) . . . . ?
O10 La1 N10 C45 -119.0(8) . . . . ?
N2 La1 N10 C45 -112.3(8) . . . . ?
N3 La1 N10 C45 155.7(7) . . . . ?
N11 La1 N10 C45 -2.0(7) . . . . ?
O1 La1 N10 C49 135.7(7) . . . . ?
O8 La1 N10 C49 -93.0(7) . . . . ?
O3 La1 N10 C49 -11.1(6) . . . . ?
O6 La1 N10 C49 -140.4(6) . . . . ?
O10 La1 N10 C49 69.5(7) . . . . ?
N2 La1 N10 C49 76.2(8) . . . . ?
N3 La1 N10 C49 -15.8(8) . . . . ?
N11 La1 N10 C49 -173.5(8) . . . . ?
O1 La1 N11 C44 117.0(8) . . . . ?
O8 La1 N11 C44 -92.9(7) . . . . ?
O3 La1 N11 C44 -24.6(8) . . . . ?
O6 La1 N11 C44 -166.3(7) . . . . ?
O10 La1 N11 C44 50.0(7) . . . . ?
N2 La1 N11 C44 127.8(7) . . . . ?
N3 La1 N11 C44 -126.9(8) . . . . ?
N10 La1 N11 C44 -7.2(7) . . . . ?
O1 La1 N11 N12 -38.8(8) . . . . ?
O8 La1 N11 N12 111.3(8) . . . . ?
O3 La1 N11 N12 179.6(7) . . . . ?
O6 La1 N11 N12 37.9(8) . . . . ?
O10 La1 N11 N12 -105.8(8) . . . . ?
N2 La1 N11 N12 -28.0(9) . . . . ?
N3 La1 N11 N12 77.3(11) . . . . ?
N10 La1 N11 N12 -163.0(9) . . . . ?
C44 N11 N12 C42 -0.6(11) . . . . ?
La1 N11 N12 C42 158.0(7) . . . . ?
C44 N11 N12 C41 177.0(9) . . . . ?
La1 N11 N12 C41 -24.5(13) . . . . ?
C56 N13 N14 C58 -0.2(12) . . . . ?
C55 N13 N14 C58 -171.7(10) . . . . ?
C56 N13 N14 La2 -156.7(8) . . . . ?
C55 N13 N14 La2 31.9(14) . . . . ?
O15' La2 N14 C58 -133.2(9) . . . . ?
O7 La2 N14 C58 92.7(8) . . . . ?
O2 La2 N14 C58 -47.7(8) . . . . ?
O4 La2 N14 C58 27.1(9) . . . . ?
O5 La2 N14 C58 163.5(8) . . . . ?
N15 La2 N14 C58 22.1(7) . . . . ?
N7 La2 N14 C58 -70.4(9) . . . . ?
N6 La2 N14 C58 155.5(8) . . . . ?
O14 La2 N14 C58 -117.1(9) . . . . ?
O15 La2 N14 C58 -136.7(8) . . . . ?
O15' La2 N14 N13 21.9(9) . . . . ?
O7 La2 N14 N13 -112.3(9) . . . . ?
O2 La2 N14 N13 107.4(9) . . . . ?
O4 La2 N14 N13 -177.8(8) . . . . ?
O5 La2 N14 N13 -41.4(9) . . . . ?
N15 La2 N14 N13 177.2(10) . . . . ?
N7 La2 N14 N13 84.7(9) . . . . ?
N6 La2 N14 N13 -49.4(14) . . . . ?
O14 La2 N14 N13 38.0(9) . . . . ?
O15 La2 N14 N13 18.4(9) . . . . ?
O15' La2 N15 C59 11.6(11) . . . . ?
O7 La2 N15 C59 -119.8(8) . . . . ?
O2 La2 N15 C59 62.0(8) . . . . ?
O4 La2 N15 C59 159.6(8) . . . . ?
O5 La2 N15 C59 -75.6(8) . . . . ?
N7 La2 N15 C59 102.1(8) . . . . ?
N6 La2 N15 C59 173.4(7) . . . . ?
N14 La2 N15 C59 -25.1(7) . . . . ?
O14 La2 N15 C59 14.0(9) . . . . ?
O15 La2 N15 C59 34.6(13) . . . . ?
O15' La2 N15 C63 -146.6(9) . . . . ?
O7 La2 N15 C63 82.0(8) . . . . ?
O2 La2 N15 C63 -96.2(8) . . . . ?
O4 La2 N15 C63 1.4(7) . . . . ?
O5 La2 N15 C63 126.2(7) . . . . ?
N7 La2 N15 C63 -56.1(8) . . . . ?
N6 La2 N15 C63 15.2(9) . . . . ?
N14 La2 N15 C63 176.7(8) . . . . ?
O14 La2 N15 C63 -144.2(8) . . . . ?
O15 La2 N15 C63 -123.6(10) . . . . ?
C6 C1 C2 C3 2.3(15) . . . . ?
C6 C1 C2 C21 -178.6(9) . . . . ?
C1 C2 C3 C4 -2.0(17) . . . . ?
C21 C2 C3 C4 178.9(11) . . . . ?
C2 C3 C4 C5 -0.5(19) . . . . ?
C3 C4 C5 C6 2.7(19) . . . . ?
C4 C5 C6 C1 -2.4(16) . . . . ?
C4 C5 C6 C7 177.8(11) . . . . ?
C2 C1 C6 C5 -0.1(15) . . . . ?
C2 C1 C6 C7 179.7(9) . . . . ?
C8 N4 C7 C6 75.7(13) . . . . ?
N3 N4 C7 C6 -96.1(11) . . . . ?
C5 C6 C7 N4 -73.4(13) . . . . ?
C1 C6 C7 N4 106.8(11) . . . . ?
N3 N4 C8 C9 1.0(12) . . . . ?
C7 N4 C8 C9 -171.5(9) . . . . ?
N4 C8 C9 C10 -0.6(12) . . . . ?
N4 N3 C10 C9 0.7(11) . . . . ?
La1 N3 C10 C9 -159.6(7) . . . . ?
N4 N3 C10 C11 178.7(9) . . . . ?
La1 N3 C10 C11 18.4(12) . . . . ?
C8 C9 C10 N3 -0.1(12) . . . . ?
C8 C9 C10 C11 -177.9(10) . . . . ?
C15 N2 C11 C12 0.9(15) . . . . ?
La1 N2 C11 C12 -167.8(8) . . . . ?
C15 N2 C11 C10 -178.6(9) . . . . ?
La1 N2 C11 C10 12.7(12) . . . . ?
N3 C10 C11 N2 -21.1(14) . . . . ?
C9 C10 C11 N2 156.6(10) . . . . ?
N3 C10 C11 C12 159.4(10) . . . . ?
C9 C10 C11 C12 -23.0(17) . . . . ?
N2 C11 C12 C13 2.2(17) . . . . ?
C10 C11 C12 C13 -178.3(10) . . . . ?
C11 C12 C13 C14 -2.6(17) . . . . ?
C12 C13 C14 C15 0.1(17) . . . . ?
C11 N2 C15 C14 -3.5(15) . . . . ?
La1 N2 C15 C14 165.3(8) . . . . ?
C11 N2 C15 C16 -178.4(9) . . . . ?
La1 N2 C15 C16 -9.5(11) . . . . ?
C13 C14 C15 N2 3.1(16) . . . . ?
C13 C14 C15 C16 177.1(10) . . . . ?
La1 O1 C16 N1 150.0(8) . . . . ?
La1 O1 C16 C15 -31.1(12) . . . . ?
C17 N1 C16 O1 -169.6(10) . . . . ?
C19 N1 C16 O1 3.1(15) . . . . ?
C17 N1 C16 C15 11.5(17) . . . . ?
C19 N1 C16 C15 -175.8(10) . . . . ?
N2 C15 C16 O1 24.2(13) . . . . ?
C14 C15 C16 O1 -150.4(10) . . . . ?
N2 C15 C16 N1 -156.9(10) . . . . ?
C14 C15 C16 N1 28.5(16) . . . . ?
C16 N1 C17 C18 -107.9(12) . . . . ?
C19 N1 C17 C18 79.2(12) . . . . ?
C16 N1 C19 C20 -80.2(13) . . . . ?
C17 N1 C19 C20 93.3(12) . . . . ?
C22 N5 C21 C2 63.7(15) . . . . ?
N6 N5 C21 C2 -117.2(11) . . . . ?
C1 C2 C21 N5 107.5(11) . . . . ?
C3 C2 C21 N5 -73.4(13) . . . . ?
N6 N5 C22 C23 0.1(13) . . . . ?
C21 N5 C22 C23 179.2(10) . . . . ?
N5 C22 C23 C24 -0.9(13) . . . . ?
N5 N6 C24 C23 -1.3(11) . . . . ?
La2 N6 C24 C23 -179.8(7) . . . . ?
N5 N6 C24 C25 -179.8(9) . . . . ?
La2 N6 C24 C25 1.7(12) . . . . ?
C22 C23 C24 N6 1.4(13) . . . . ?
C22 C23 C24 C25 179.8(11) . . . . ?
C29 N7 C25 C26 -1.5(16) . . . . ?
La2 N7 C25 C26 -178.1(8) . . . . ?
C29 N7 C25 C24 179.0(10) . . . . ?
La2 N7 C25 C24 2.3(12) . . . . ?
N6 C24 C25 N7 -2.7(15) . . . . ?
C23 C24 C25 N7 179.1(10) . . . . ?
N6 C24 C25 C26 177.7(10) . . . . ?
C23 C24 C25 C26 -0.5(18) . . . . ?
N7 C25 C26 C27 3.3(19) . . . . ?
C24 C25 C26 C27 -177.1(12) . . . . ?
C25 C26 C27 C28 -3(2) . . . . ?
C26 C27 C28 C29 0(2) . . . . ?
C25 N7 C29 C28 -1.0(16) . . . . ?
La2 N7 C29 C28 175.7(9) . . . . ?
C25 N7 C29 C30 -177.6(9) . . . . ?
La2 N7 C29 C30 -0.9(12) . . . . ?
C27 C28 C29 N7 1.7(19) . . . . ?
C27 C28 C29 C30 177.7(12) . . . . ?
La2 O2 C30 N8 150.6(9) . . . . ?
La2 O2 C30 C29 -28.9(15) . . . . ?
C33 N8 C30 O2 4.5(18) . . . . ?
C31 N8 C30 O2 -166.8(12) . . . . ?
C33 N8 C30 C29 -176.0(11) . . . . ?
C31 N8 C30 C29 13(2) . . . . ?
N7 C29 C30 O2 17.3(15) . . . . ?
C28 C29 C30 O2 -158.9(12) . . . . ?
N7 C29 C30 N8 -162.2(12) . . . . ?
C28 C29 C30 N8 22(2) . . . . ?
C30 N8 C31 C32 -110.9(16) . . . . ?
C33 N8 C31 C32 77.5(16) . . . . ?
C30 N8 C33 C34 -86.3(19) . . . . ?
C31 N8 C33 C34 85.9(19) . . . . ?
C40 C35 C36 C37 -0.3(16) . . . . ?
C40 C35 C36 C55 178.9(10) . . . . ?
C35 C36 C37 C38 -1.0(16) . . . . ?
C55 C36 C37 C38 179.8(10) . . . . ?
C36 C37 C38 C39 1.2(16) . . . . ?
C37 C38 C39 C40 -0.2(16) . . . . ?
C36 C35 C40 C39 1.2(15) . . . . ?
C36 C35 C40 C41 -172.7(9) . . . . ?
C38 C39 C40 C35 -1.0(15) . . . . ?
C38 C39 C40 C41 173.2(9) . . . . ?
N11 N12 C41 C40 -91.7(11) . . . . ?
C42 N12 C41 C40 85.5(12) . . . . ?
C35 C40 C41 N12 -11.1(14) . . . . ?
C39 C40 C41 N12 174.9(8) . . . . ?
N11 N12 C42 C43 0.9(12) . . . . ?
C41 N12 C42 C43 -176.6(9) . . . . ?
N12 C42 C43 C44 -0.7(12) . . . . ?
N12 N11 C44 C43 0.1(11) . . . . ?
La1 N11 C44 C43 -162.1(7) . . . . ?
N12 N11 C44 C45 177.6(8) . . . . ?
La1 N11 C44 C45 15.3(12) . . . . ?
C42 C43 C44 N11 0.4(13) . . . . ?
C42 C43 C44 C45 -176.7(11) . . . . ?
C49 N10 C45 C46 -2.0(15) . . . . ?
La1 N10 C45 C46 -173.2(8) . . . . ?
C49 N10 C45 C44 -178.7(9) . . . . ?
La1 N10 C45 C44 10.1(12) . . . . ?
N11 C44 C45 N10 -16.9(14) . . . . ?
C43 C44 C45 N10 160.1(11) . . . . ?
N11 C44 C45 C46 166.5(10) . . . . ?
C43 C44 C45 C46 -16.6(17) . . . . ?
N10 C45 C46 C47 4.6(16) . . . . ?
C44 C45 C46 C47 -178.9(10) . . . . ?
C45 C46 C47 C48 -3.1(17) . . . . ?
C46 C47 C48 C49 -0.6(17) . . . . ?
C45 N10 C49 C48 -1.9(15) . . . . ?
La1 N10 C49 C48 169.8(8) . . . . ?
C45 N10 C49 C50 -175.8(9) . . . . ?
La1 N10 C49 C50 -4.1(10) . . . . ?
C47 C48 C49 N10 3.2(16) . . . . ?
C47 C48 C49 C50 176.3(10) . . . . ?
La1 O3 C50 N9 133.0(8) . . . . ?
La1 O3 C50 C49 -45.9(11) . . . . ?
C51 N9 C50 O3 -168.6(10) . . . . ?
C53 N9 C50 O3 3.9(15) . . . . ?
C51 N9 C50 C49 10.2(16) . . . . ?
C53 N9 C50 C49 -177.2(10) . . . . ?
N10 C49 C50 O3 31.2(13) . . . . ?
C48 C49 C50 O3 -142.3(11) . . . . ?
N10 C49 C50 N9 -147.6(10) . . . . ?
C48 C49 C50 N9 38.8(16) . . . . ?
C50 N9 C51 C52 -115.1(13) . . . . ?
C53 N9 C51 C52 72.3(13) . . . . ?
C50 N9 C53 C54 83.2(13) . . . . ?
C51 N9 C53 C54 -103.6(12) . . . . ?
N14 N13 C55 C36 77.9(13) . . . . ?
C56 N13 C55 C36 -92.1(14) . . . . ?
C37 C36 C55 N13 -174.6(10) . . . . ?
C35 C36 C55 N13 6.1(15) . . . . ?
N14 N13 C56 C57 -0.7(14) . . . . ?
C55 N13 C56 C57 170.3(11) . . . . ?
N13 C56 C57 C58 1.3(15) . . . . ?
N13 N14 C58 C57 1.1(13) . . . . ?
La2 N14 C58 C57 162.1(8) . . . . ?
N13 N14 C58 C59 179.2(9) . . . . ?
La2 N14 C58 C59 -19.7(13) . . . . ?
C56 C57 C58 N14 -1.5(15) . . . . ?
C56 C57 C58 C59 -179.4(12) . . . . ?
C63 N15 C59 C60 0.9(16) . . . . ?
La2 N15 C59 C60 -156.4(8) . . . . ?
C63 N15 C59 C58 -176.3(9) . . . . ?
La2 N15 C59 C58 26.5(12) . . . . ?
N14 C58 C59 N15 -3.2(15) . . . . ?
C57 C58 C59 N15 174.5(12) . . . . ?
N14 C58 C59 C60 179.6(11) . . . . ?
C57 C58 C59 C60 -2.6(19) . . . . ?
N15 C59 C60 C61 1.9(17) . . . . ?
C58 C59 C60 C61 178.9(11) . . . . ?
C59 C60 C61 C62 -4.2(18) . . . . ?
C60 C61 C62 C63 3.7(18) . . . . ?
C59 N15 C63 C62 -1.5(16) . . . . ?
La2 N15 C63 C62 156.6(9) . . . . ?
C59 N15 C63 C64 -177.9(9) . . . . ?
La2 N15 C63 C64 -19.7(11) . . . . ?
C61 C62 C63 N15 -0.7(17) . . . . ?
C61 C62 C63 C64 175.2(11) . . . . ?
La2 O4 C64 N16 137.0(9) . . . . ?
La2 O4 C64 C63 -41.8(12) . . . . ?
C67 N16 C64 O4 -4.2(16) . . . . ?
C65 N16 C64 O4 -168.6(10) . . . . ?
C67 N16 C64 C63 174.5(10) . . . . ?
C65 N16 C64 C63 10.1(16) . . . . ?
N15 C63 C64 O4 40.9(13) . . . . ?
C62 C63 C64 O4 -135.3(12) . . . . ?
N15 C63 C64 N16 -137.9(11) . . . . ?
C62 C63 C64 N16 45.8(17) . . . . ?
C64 N16 C65 C66 -124.1(12) . . . . ?
C67 N16 C65 C66 71.1(14) . . . . ?
C64 N16 C67 C68 87.3(14) . . . . ?
C65 N16 C67 C68 -107.3(12) . . . . ?
La2 O7 C100 O8 -156.3(8) . . . . ?
La1 O8 C100 O7 -166.4(7) . . . . ?
O12 Cl1 O10 La1 160.3(10) . . . . ?
O11 Cl1 O10 La1 39.7(13) . . . . ?
O13 Cl1 O10 La1 -79.5(11) . . . . ?
O1 La1 O10 Cl1 89.2(10) . . . . ?
O8 La1 O10 Cl1 -128.6(9) . . . . ?
O3 La1 O10 Cl1 -93.9(11) . . . . ?
O6 La1 O10 Cl1 54.6(12) . . . . ?
N2 La1 O10 Cl1 25.7(10) . . . . ?
N3 La1 O10 Cl1 -31.2(11) . . . . ?
N10 La1 O10 Cl1 -158.6(11) . . . . ?
N11 La1 O10 Cl1 149.8(10) . . . . ?
O17 Cl2 O14 La2 126.1(8) . . . . ?
O16 Cl2 O14 La2 -86.9(9) . . . . ?
O15' Cl2 O14 La2 27.1(11) . . . . ?
O14' Cl2 O14 La2 -164.9(16) . . . . ?
O15 Cl2 O14 La2 19.3(9) . . . . ?
O15' La2 O14 Cl2 -29.5(11) . . . . ?
O7 La2 O14 Cl2 -121.7(8) . . . . ?
O2 La2 O14 Cl2 106.6(9) . . . . ?
O4 La2 O14 Cl2 81.4(11) . . . . ?
O5 La2 O14 Cl2 -80.7(9) . . . . ?
N15 La2 O14 Cl2 154.5(8) . . . . ?
N7 La2 O14 Cl2 45.2(8) . . . . ?
N6 La2 O14 Cl2 -8.9(10) . . . . ?
N14 La2 O14 Cl2 -168.1(10) . . . . ?
O15 La2 O14 Cl2 -14.3(7) . . . . ?
O17 Cl2 O15 La2 -142.3(5) . . . . ?
O16 Cl2 O15 La2 102.1(6) . . . . ?
O15' Cl2 O15 La2 -24.6(11) . . . . ?
O14 Cl2 O15 La2 -16.7(8) . . . . ?
O14' Cl2 O15 La2 -23(2) . . . . ?
O15' La2 O15 Cl2 27.7(11) . . . . ?
O7 La2 O15 Cl2 132.8(5) . . . . ?
O2 La2 O15 Cl2 -39.7(7) . . . . ?
O4 La2 O15 Cl2 -126.1(6) . . . . ?
O5 La2 O15 Cl2 108.5(7) . . . . ?
N15 La2 O15 Cl2 -14.9(14) . . . . ?
N7 La2 O15 Cl2 -93.1(7) . . . . ?
N6 La2 O15 Cl2 -162.8(8) . . . . ?
N14 La2 O15 Cl2 36.3(7) . . . . ?
O14 La2 O15 Cl2 11.9(6) . . . . ?
O17 Cl2 O15' La2 177.9(17) . . . . ?
O16 Cl2 O15' La2 26(3) . . . . ?
O14 Cl2 O15' La2 -71(2) . . . . ?
O14' Cl2 O15' La2 -80(2) . . . . ?
O15 Cl2 O15' La2 99(2) . . . . ?
O7 La2 O15' Cl2 174.7(17) . . . . ?
O2 La2 O15' Cl2 23(2) . . . . ?
O4 La2 O15' Cl2 -48(3) . . . . ?
O5 La2 O15' Cl2 -176(2) . . . . ?
N15 La2 O15' Cl2 68(2) . . . . ?
N7 La2 O15' Cl2 -38(2) . . . . ?
N6 La2 O15' Cl2 -99(2) . . . . ?
N14 La2 O15' Cl2 99(2) . . . . ?
O14 La2 O15' Cl2 62(2) . . . . ?
O15 La2 O15' Cl2 -89(2) . . . . ?
